data_7718802
loop_
_publ_author_name
'Bai, Xiao-Yu'
'Yan, Pin-Fang'
'Zhou, Jiu-Lin'
'Lv, Yu'
'Wang, Ji-Lei'
'Mei, Hua'
'Xu, Yan'

_publ_section_title
;
 Photocatalyst based on a transition metal-Schiff base ligand and V-doped
 Kegging-type polyoxometalate for efficient and stable CO<sub>2</sub>
 reduction.
;
_journal_issue 25
_journal_name_full 'Dalton transactions (Cambridge, England : 2003)'
_journal_page_first 9914
_journal_page_last 9920
_journal_paper_doi 10.1039/d5dt01081k
_journal_volume 54
_journal_year 2025
_chemical_formula_sum 'C55 H105 B2 Fe5 N35 O109 W24'
_chemical_formula_weight 7714.00
_space_group_crystal_system triclinic
_space_group_IT_number 2
_space_group_name_Hall '-P 1'
_space_group_name_H-M_alt 'P -1'
_atom_sites_solution_hydrogens geom
_audit_creation_method SHELXL-2018/3
_audit_update_record
;
2025-05-07 deposited with the CCDC.	2025-05-27 downloaded from the CCDC.
;
_cell_angle_alpha 84.6220(10)
_cell_angle_beta 80.1870(10)
_cell_angle_gamma 84.6560(10)
_cell_formula_units_Z 2
_cell_length_a 13.2589(7)
_cell_length_b 22.8458(11)
_cell_length_c 25.8955(13)
_cell_measurement_reflns_used 9890
_cell_measurement_temperature 296(2)
_cell_measurement_theta_max 26.800
_cell_measurement_theta_min 2.334
_cell_volume 7671.4(7)
_computing_cell_refinement 'SAINT (Bruker, 2005)'
_computing_data_collection 'APEX2 (Bruker, 2005)'
_computing_data_reduction SAINT
_computing_molecular_graphics SHELXTL
_computing_publication_material SHELXTL
_computing_structure_refinement 'SHELXL-2018/3 (Sheldrick, 2018)'
_computing_structure_solution 'SHELXT 2018/2 (Sheldrick, 2018)'
_diffrn_ambient_temperature 296(2)
_diffrn_measured_fraction_theta_full 0.990
_diffrn_measured_fraction_theta_max 0.882
_diffrn_measurement_device_type 'Bruker Apex2 CCD'
_diffrn_measurement_method '\w scans'
_diffrn_radiation_type MoK\a
_diffrn_radiation_wavelength 0.71073
_diffrn_reflns_av_R_equivalents 0.0655
_diffrn_reflns_av_unetI/netI 0.0953
_diffrn_reflns_Laue_measured_fraction_full 0.990
_diffrn_reflns_Laue_measured_fraction_max 0.882
_diffrn_reflns_limit_h_max 16
_diffrn_reflns_limit_h_min -16
_diffrn_reflns_limit_k_max 27
_diffrn_reflns_limit_k_min -28
_diffrn_reflns_limit_l_max 32
_diffrn_reflns_limit_l_min -33
_diffrn_reflns_number 60830
_diffrn_reflns_point_group_measured_fraction_full 0.990
_diffrn_reflns_point_group_measured_fraction_max 0.882
_diffrn_reflns_theta_full 25.242
_diffrn_reflns_theta_max 27.283
_diffrn_reflns_theta_min 0.800
_exptl_absorpt_coefficient_mu 18.479
_exptl_absorpt_correction_T_max 0.259
_exptl_absorpt_correction_T_min 0.215
_exptl_absorpt_correction_type multi-scan
_exptl_absorpt_process_details '(SADABS; Sheldrick, 2003)'
_exptl_crystal_colour black
_exptl_crystal_density_diffrn 3.340
_exptl_crystal_description block
_exptl_crystal_F_000 6936
_exptl_crystal_size_max 0.120
_exptl_crystal_size_mid 0.110
_exptl_crystal_size_min 0.100
_refine_diff_density_max 2.363
_refine_diff_density_min -2.482
_refine_diff_density_rms 0.403
_refine_ls_extinction_method none
_refine_ls_goodness_of_fit_ref 1.029
_refine_ls_hydrogen_treatment constr
_refine_ls_matrix_type full
_refine_ls_number_parameters 2080
_refine_ls_number_reflns 30423
_refine_ls_number_restraints 496
_refine_ls_restrained_S_all 1.024
_refine_ls_R_factor_all 0.0843
_refine_ls_R_factor_gt 0.0490
_refine_ls_shift/su_max 0.006
_refine_ls_shift/su_mean 0.000
_refine_ls_structure_factor_coef Fsqd
_refine_ls_weighting_details 'w=1/[\s^2^(Fo^2^)+(0.0612P)^2^+0.4043P] where P=(Fo^2^+2Fc^2^)/3'
_refine_ls_weighting_scheme calc
_refine_ls_wR_factor_gt 0.1160
_refine_ls_wR_factor_ref 0.1381
_reflns_Friedel_coverage 0.000
_reflns_number_gt 20949
_reflns_number_total 30423
_reflns_threshold_expression 'I > 2\s(I)'
_cod_data_source_file d5dt01081k2.cif
_cod_data_source_block bxy-1-2
_cod_depositor_comments 'Adding full bibliography for 7718801--7718802.cif.'
_cod_database_code 7718802
_shelx_shelxl_version_number 2018/3
_shelx_space_group_comment
;
The symmetry employed for this shelxl refinement is uniquely defined
by the following loop, which should always be used as a source of
symmetry information in preference to the above space-group names.
They are only intended as comments.
;
_shelx_estimated_absorpt_t_min 0.215
_shelx_estimated_absorpt_t_max 0.259

loop_
_space_group_symop_operation_xyz
'x, y, z'
'-x, -y, -z'

loop_
_atom_site_label
_atom_site_type_symbol
_atom_site_fract_x
_atom_site_fract_y
_atom_site_fract_z
_atom_site_U_iso_or_equiv
_atom_site_adp_type
_atom_site_occupancy
_atom_site_site_symmetry_order
_atom_site_calc_flag
_atom_site_refinement_flags_posn
_atom_site_refinement_flags_adp
_atom_site_refinement_flags_occupancy
_atom_site_disorder_assembly
_atom_site_disorder_group
W1 W 0.66820(4) -0.09427(3) 0.29187(2) 0.01780(14) Uani 1 1 d . . . . .
W2 W 1.11857(4) -0.07487(3) 0.21956(2) 0.01957(14) Uani 1 1 d . . . . .
W3 W 0.85626(4) -0.14700(3) 0.35643(2) 0.02084(15) Uani 1 1 d . . . . .
W4 W 0.64723(5) 0.66819(3) 0.58051(2) 0.02147(15) Uani 1 1 d . . . . .
W5 W 1.10121(4) -0.20589(3) 0.28651(2) 0.02073(15) Uani 1 1 d . . . . .
W6 W 0.71485(4) -0.08519(3) 0.14888(2) 0.02209(15) Uani 1 1 d . . . . .
W7 W 0.48524(4) 0.83766(3) 0.67622(3) 0.02142(15) Uani 1 1 d . . . . .
W8 W 0.43729(5) 0.58422(3) 0.65243(3) 0.02210(15) Uani 1 1 d . . . . .
W9 W 0.86929(4) -0.01685(3) 0.28660(3) 0.02131(15) Uani 1 1 d . . . . .
W10 W 0.39120(5) 0.74035(3) 0.61400(3) 0.02205(15) Uani 1 1 d . . . . .
W11 W 0.74277(4) 0.76374(3) 0.64364(3) 0.02295(15) Uani 1 1 d . . . . .
W12 W 0.69007(5) -0.22856(3) 0.22287(3) 0.02462(16) Uani 1 1 d . . . . .
W13 W 1.14039(5) -0.19538(3) 0.15596(3) 0.02512(16) Uani 1 1 d . . . . .
W14 W 0.92131(5) -0.01290(3) 0.14317(3) 0.02611(16) Uani 1 1 d . . . . .
W15 W 0.93665(5) -0.13571(3) 0.08271(3) 0.02876(17) Uani 1 1 d . . . . .
W16 W 0.87105(5) -0.28284(3) 0.29031(3) 0.02711(16) Uani 1 1 d . . . . .
W17 W 0.63732(5) 0.78890(3) 0.77929(3) 0.02824(16) Uani 1 1 d . . . . .
W18 W 0.29473(5) 0.76004(3) 0.73832(3) 0.02865(17) Uani 1 1 d . . . . .
W19 W 0.78415(5) 0.62021(3) 0.67439(3) 0.02761(16) Uani 1 1 d . . . . .
W20 W 0.91625(5) -0.27751(3) 0.16030(3) 0.02990(17) Uani 1 1 d . . . . .
W21 W 0.34003(5) 0.60332(3) 0.77619(3) 0.03370(18) Uani 1 1 d . . . . .
W22 W 0.68015(6) 0.64488(3) 0.81040(3) 0.03382(18) Uani 1 1 d . . . . .
W23 W 0.44635(6) 0.71183(3) 0.84154(3) 0.03391(18) Uani 1 1 d . . . . .
W24 W 0.57520(6) 0.53639(3) 0.74480(3) 0.03303(18) Uani 1 1 d . . . . .
Fe1 Fe 0.34639(15) -0.08847(10) 0.45498(8) 0.0195(5) Uani 1 1 d . . . . .
Fe2 Fe 0.33129(16) 0.45731(10) 0.60634(9) 0.0228(5) Uani 1 1 d . . . . .
Fe3 Fe 0.99021(15) 0.83385(10) 0.61551(9) 0.0214(5) Uani 1 1 d . . . . .
Fe4 Fe 0.49914(17) 0.09235(11) 0.05562(9) 0.0284(6) Uani 1 1 d . . . . .
Fe5 Fe 0.2320(3) 0.4109(2) -0.02508(17) 0.0994(15) Uani 1 1 d . U . . .
O1 O 0.7115(7) -0.1248(5) 0.3552(4) 0.021(2) Uani 1 1 d . . . . .
O2 O 0.8745(7) -0.0634(5) 0.3520(4) 0.022(2) Uani 1 1 d . . . . .
O3 O 0.6208(7) 0.8118(5) 0.6420(4) 0.022(2) Uani 1 1 d . . . . .
O4 O 0.3758(7) 0.6593(4) 0.6317(4) 0.020(2) Uani 1 1 d . . . . .
O5 O 0.8331(7) -0.2219(5) 0.3363(4) 0.028(3) Uani 1 1 d . . . . .
O6 O 0.6909(7) -0.1656(5) 0.1707(4) 0.025(3) Uani 1 1 d . . . . .
O7 O 0.6754(7) -0.0688(5) 0.2188(4) 0.022(2) Uani 1 1 d . . . . .
O8 O 1.1805(7) -0.2277(5) 0.2223(4) 0.024(3) Uani 1 1 d . . . . .
O9 O 0.7816(7) -0.0151(5) 0.1325(4) 0.023(2) Uani 1 1 d . . . . .
O10 O 0.5442(7) 0.8306(4) 0.7378(4) 0.025(3) Uani 1 1 d . . . . .
O11 O 0.6553(7) -0.1691(4) 0.2732(4) 0.024(3) Uani 1 1 d . . . . .
O12 O 1.1622(7) -0.1304(4) 0.2728(4) 0.021(2) Uani 1 1 d . . . . .
O13 O 0.5585(7) 0.6059(4) 0.6067(4) 0.023(2) Uani 1 1 d . . . . .
O14 O 0.3284(8) 0.5761(5) 0.7100(4) 0.030(3) Uani 1 1 d . . . . .
O15 O 0.9969(7) -0.1639(4) 0.3339(4) 0.019(2) Uani 1 1 d . . . . .
O16 O 0.3523(8) 0.8348(5) 0.7162(4) 0.027(3) Uani 1 1 d . . . . .
O17 O 0.7950(7) -0.1129(5) 0.0845(4) 0.024(2) Uani 1 1 d . . . . .
O18 O 0.5255(7) 0.7187(4) 0.5805(4) 0.022(2) Uani 1 1 d . . . . .
O19 O 0.1996(8) -0.0474(5) 0.4361(4) 0.027(3) Uani 1 1 d . . . . .
O20 O 1.1964(7) -0.1237(5) 0.1689(4) 0.024(2) Uani 1 1 d . . . . .
O21 O 0.4309(7) 0.8184(4) 0.6165(4) 0.022(2) Uani 1 1 d . . . . .
O22 O 0.3033(8) -0.0259(5) 0.5170(4) 0.032(3) Uani 1 1 d . . . . .
O23 O 1.0137(7) -0.0404(4) 0.2691(4) 0.019(2) Uani 1 1 d . . . . .
O24 O 0.8776(6) -0.1113(4) 0.1704(4) 0.018(2) Uani 1 1 d . . . . .
O25 O 0.7336(7) -0.2819(4) 0.2774(4) 0.023(2) Uani 1 1 d . U . . .
O26 O 1.0098(7) -0.2629(5) 0.2863(4) 0.025(3) Uani 1 1 d . . . . .
O27 O 0.2751(8) 0.7574(5) 0.6653(4) 0.028(3) Uani 1 1 d . . . . .
O28 O 0.7686(7) -0.2780(5) 0.1731(4) 0.026(3) Uani 1 1 d . . . . .
O29 O 0.8342(8) 0.6964(5) 0.6538(4) 0.028(3) Uani 1 1 d . . . . .
O30 O 1.0483(7) -0.0383(5) 0.1662(4) 0.024(2) Uani 1 1 d . . . . .
O31 O 0.9532(8) 0.9190(5) 0.5698(4) 0.029(3) Uani 1 1 d . . . . .
O32 O 0.5176(8) 0.5229(5) 0.6861(4) 0.032(3) Uani 1 1 d . . . . .
O33 O 0.9044(8) -0.2133(5) 0.1093(4) 0.032(3) Uani 1 1 d . . . . .
O34 O 1.0504(7) -0.2560(5) 0.1619(4) 0.026(3) Uani 1 1 d . . . . .
O35 O 0.6758(8) 0.6558(4) 0.5155(4) 0.026(3) Uani 1 1 d . . . . .
O36 O 0.7255(7) -0.0213(5) 0.2984(4) 0.022(2) Uani 1 1 d . . . . .
O37 O 0.7270(8) 0.7773(5) 0.7151(4) 0.030(3) Uani 1 1 d . . . . .
O38 O 0.7258(7) 0.7332(5) 0.5789(4) 0.025(3) Uani 1 1 d . . . . .
O39 O 0.8754(7) 0.0512(5) 0.3091(4) 0.029(3) Uani 1 1 d . . . . .
O40 O 0.7569(8) 0.6181(5) 0.6046(4) 0.030(3) Uani 1 1 d . . . . .
O41 O 0.9632(7) -0.0543(5) 0.0810(4) 0.026(3) Uani 1 1 d . . . . .
O42 O 0.1784(8) 0.4956(5) 0.6376(5) 0.034(3) Uani 1 1 d . . . . .
O43 O 1.0675(7) -0.1552(5) 0.1072(4) 0.027(3) Uani 1 1 d . . . . .
O44 O 0.7680(8) 0.6397(5) 0.7458(5) 0.030(3) Uani 1 1 d . . . . .
O45 O 1.2448(7) -0.2247(5) 0.1144(4) 0.035(3) Uani 1 1 d . . . . .
O46 O 0.3943(8) 0.5406(5) 0.6116(5) 0.032(3) Uani 1 1 d . . . . .
O47 O 0.5612(9) 0.6616(5) 0.8610(4) 0.035(3) Uani 1 1 d . . . . .
O48 O 0.9159(8) -0.3227(5) 0.2263(4) 0.031(3) Uani 1 1 d . . . . .
O49 O 0.7136(8) 0.7248(5) 0.8114(4) 0.035(3) Uani 1 1 d . . . . .
O50 O 0.4388(9) 0.5392(5) 0.7858(4) 0.034(3) Uani 1 1 d . . . . .
O51 O 0.4874(8) 0.9123(5) 0.6610(4) 0.029(3) Uani 1 1 d . . . . .
O52 O 0.2841(8) 0.6779(5) 0.7504(4) 0.032(3) Uani 1 1 d . . . . .
O53 O 0.8724(7) 0.0020(5) 0.2143(4) 0.023(2) Uani 1 1 d . U . . .
O54 O 0.2862(9) 0.5017(5) 0.5331(4) 0.033(3) Uani 1 1 d . . . . .
O55 O 1.2102(8) -0.0254(5) 0.2172(4) 0.029(3) Uani 1 1 d . . . . .
O56 O 0.9294(8) 0.8916(5) 0.6765(4) 0.031(3) Uani 1 1 d . . . . .
O57 O 0.6931(8) 0.5621(5) 0.6973(4) 0.033(3) Uani 1 1 d . . . . .
O58 O 0.8323(7) 0.8130(4) 0.6174(4) 0.022(2) Uani 1 1 d . . . . .
O59 O 1.0180(7) -0.1506(4) 0.2203(4) 0.016(2) Uani 1 1 d . . . . .
O60 O 0.5724(8) -0.2524(5) 0.2233(4) 0.031(3) Uani 1 1 d . . . . .
O61 O 1.1766(7) -0.2390(5) 0.3296(4) 0.032(3) Uani 1 1 d . . . . .
O62 O 0.8482(7) -0.1147(4) 0.2681(4) 0.015(2) Uani 1 1 d . U . . .
O63 O 0.9488(8) 0.0570(5) 0.1160(5) 0.035(3) Uani 1 1 d . . . . .
O64 O 0.5279(8) 0.7774(5) 0.8361(4) 0.032(3) Uani 1 1 d . . . . .
O65 O 0.3596(9) 0.7560(5) 0.7973(5) 0.041(3) Uani 1 1 d . . . . .
O66 O 0.4924(8) 0.6289(5) 0.7162(4) 0.024(2) Uani 1 1 d . U . . .
O67 O 0.8511(8) -0.1600(5) 0.4233(4) 0.036(3) Uani 1 1 d . . . . .
O68 O 0.6156(9) 0.5793(5) 0.7965(4) 0.037(3) Uani 1 1 d . . . . .
O69 O 0.5421(8) -0.0727(4) 0.3155(4) 0.024(2) Uani 1 1 d . . . . .
O70 O 0.3915(9) 0.6437(5) 0.8246(4) 0.038(3) Uani 1 1 d . . . . .
O71 O 0.3776(10) 0.7194(5) 0.9026(5) 0.049(4) Uani 1 1 d . . . . .
O72 O 0.9691(8) -0.1466(5) 0.0166(4) 0.033(3) Uani 1 1 d . . . . .
O73 O 0.3311(8) 0.7524(5) 0.5599(4) 0.032(3) Uani 1 1 d . . . . .
O74 O 0.9457(8) -0.3358(5) 0.1197(5) 0.038(3) Uani 1 1 d . . . . .
O75 O 0.4970(8) 0.0991(6) -0.0256(4) 0.040(3) Uani 1 1 d . . . . .
O76 O 0.6028(8) -0.0639(5) 0.1256(4) 0.031(3) Uani 1 1 d . . . . .
O77 O 0.3739(8) 0.0424(5) 0.0468(4) 0.034(3) Uani 1 1 d . . . . .
O78 O 0.8739(9) -0.3444(5) 0.3356(5) 0.037(3) Uani 1 1 d . . . . .
O79 O 0.1731(8) 0.7850(5) 0.7651(5) 0.037(3) Uani 1 1 d . . . . .
O80 O 0.7582(10) 0.6097(6) 0.8524(5) 0.055(4) Uani 1 1 d . . . . .
O81 O 0.6181(10) 0.4664(6) 0.7632(5) 0.046(3) Uani 1 1 d . . . . .
O82 O 0.6366(7) 0.6863(5) 0.6690(4) 0.025(2) Uani 1 1 d . . . . .
O83 O 0.5634(8) 0.7015(5) 0.7625(4) 0.028(3) Uani 1 1 d . . . . .
O84 O 0.6882(9) 0.8454(6) 0.8021(5) 0.044(3) Uani 1 1 d . . . . .
O85 O 0.8634(7) -0.2078(4) 0.2226(4) 0.017(2) Uani 1 1 d . . . . .
O86 O 0.4608(7) 0.7358(5) 0.6919(4) 0.025(3) Uani 1 1 d . . . . .
O87 O 0.2349(10) 0.5760(6) 0.8140(5) 0.057(4) Uani 1 1 d . . . . .
O88 O 0.8971(9) 0.5783(6) 0.6679(5) 0.046(3) Uani 1 1 d . . . . .
C1 C 0.9425(11) 0.9138(7) 0.5232(7) 0.024(4) Uani 1 1 d . . . . .
C2 C 1.0580(12) 0.7711(8) 0.5138(6) 0.033(4) Uani 1 1 d . . . . .
C3 C 1.0818(11) 0.7263(7) 0.5534(6) 0.024(4) Uani 1 1 d . U . . .
C4 C 1.1303(14) 0.6698(8) 0.5443(8) 0.042(5) Uani 1 1 d . . . . .
H4A H 1.145867 0.657266 0.510497 0.050 Uiso 1 1 calc R U . . .
C5 C 1.1536(13) 0.6341(8) 0.5867(8) 0.046(5) Uani 1 1 d . . . . .
H5A H 1.192766 0.598547 0.581673 0.055 Uiso 1 1 calc R U . . .
C6 C 1.1200(12) 0.6504(7) 0.6360(7) 0.031(4) Uani 1 1 d . U . . .
H6A H 1.130271 0.624350 0.664775 0.038 Uiso 1 1 calc R U . . .
C7 C 1.0699(10) 0.7062(7) 0.6438(7) 0.026(4) Uani 1 1 d . . . . .
C8 C 1.0273(12) 0.7297(8) 0.6961(7) 0.030(4) Uani 1 1 d . . . . .
C9 C 0.9257(11) 0.8697(8) 0.7229(7) 0.029(4) Uani 1 1 d . U . . .
C10 C 1.0212(15) 0.6895(9) 0.7467(8) 0.052(6) Uani 1 1 d . . . . .
H10A H 1.050409 0.650668 0.738877 0.079 Uiso 1 1 calc R U . . .
H10B H 1.058594 0.704918 0.770370 0.079 Uiso 1 1 calc R U . . .
H10C H 0.950646 0.687597 0.762865 0.079 Uiso 1 1 calc R U . . .
C11 C 1.0779(19) 0.7619(11) 0.4566(10) 0.085(8) Uani 1 1 d . U . . .
H11A H 1.109386 0.722881 0.451527 0.127 Uiso 1 1 calc R U . . .
H11B H 1.014241 0.766707 0.443187 0.127 Uiso 1 1 calc R U . . .
H11C H 1.123033 0.790339 0.438232 0.127 Uiso 1 1 calc R U . . .
C12 C 0.1460(14) 0.4902(8) 0.6877(8) 0.044(5) Uani 1 1 d . . . . .
C13 C 0.3693(11) 0.4118(7) 0.7210(6) 0.024(4) Uani 1 1 d . . . . .
C14 C 0.4617(11) 0.3909(7) 0.6866(6) 0.026(4) Uani 1 1 d . . . . .
C15 C 0.5471(13) 0.3610(7) 0.7046(7) 0.033(4) Uani 1 1 d . . . . .
H15C H 0.547138 0.353351 0.740511 0.040 Uiso 1 1 calc R U . . .
C16 C 0.6321(14) 0.3425(8) 0.6689(8) 0.045(5) Uani 1 1 d . . . . .
H16A H 0.690391 0.323247 0.680142 0.055 Uiso 1 1 calc R U . . .
C17 C 0.6267(12) 0.3538(8) 0.6171(7) 0.034(4) Uani 1 1 d . . . . .
H17A H 0.682855 0.341964 0.592502 0.040 Uiso 1 1 calc R U . . .
C18 C 0.5420(12) 0.3818(7) 0.5995(6) 0.030(4) Uani 1 1 d . . . . .
C19 C 0.5263(11) 0.3959(6) 0.5438(6) 0.019(3) Uani 1 1 d . U . . .
C20 C 0.3353(11) 0.4861(7) 0.4903(6) 0.021(3) Uani 1 1 d . . . . .
C21 C 0.3532(13) 0.4054(8) 0.7811(7) 0.037(5) Uani 1 1 d . . . . .
H21C H 0.411938 0.383611 0.792617 0.056 Uiso 1 1 calc R U . . .
H21D H 0.344530 0.443751 0.794269 0.056 Uiso 1 1 calc R U . . .
H21E H 0.293060 0.384710 0.794189 0.056 Uiso 1 1 calc R U . . .
C22 C 0.5990(14) 0.3680(8) 0.5000(7) 0.043(5) Uani 1 1 d . . . . .
H22A H 0.649761 0.341784 0.514509 0.064 Uiso 1 1 calc R U . . .
H22B H 0.561349 0.346243 0.480778 0.064 Uiso 1 1 calc R U . . .
H22C H 0.632307 0.398222 0.476745 0.064 Uiso 1 1 calc R U . . .
C23 C 0.3637(12) -0.0254(7) 0.5495(6) 0.026(4) Uani 1 1 d . . . . .
C24 C 0.5508(11) -0.1301(7) 0.4959(6) 0.025(4) Uani 1 1 d . U . . .
C25 C 0.5463(11) -0.1700(7) 0.4550(6) 0.023(4) Uani 1 1 d . U . . .
C26 C 0.6139(13) -0.2193(8) 0.4432(7) 0.039(4) Uani 1 1 d . U . . .
H26A H 0.663840 -0.230810 0.464170 0.046 Uiso 1 1 calc R U . . .
C27 C 0.6091(12) -0.2504(7) 0.4028(6) 0.028(4) Uani 1 1 d . U . . .
H27A H 0.655010 -0.282969 0.395146 0.033 Uiso 1 1 calc R U . . .
C28 C 0.5323(12) -0.2325(7) 0.3722(7) 0.030(4) Uani 1 1 d . U . . .
H28A H 0.527909 -0.252652 0.343186 0.036 Uiso 1 1 calc R U . . .
C29 C 0.4612(10) -0.1837(6) 0.3855(5) 0.016(3) Uani 1 1 d . U . . .
C30 C 0.3817(10) -0.1607(6) 0.3575(6) 0.018(3) Uani 1 1 d . U . . .
C31 C 0.1728(11) -0.0586(8) 0.3948(6) 0.029(4) Uani 1 1 d . . . . .
C32 C 0.3857(12) -0.1742(8) 0.3015(6) 0.033(4) Uani 1 1 d . . . . .
H32A H 0.444738 -0.200760 0.291326 0.050 Uiso 1 1 calc R U . . .
H32B H 0.324620 -0.192208 0.298382 0.050 Uiso 1 1 calc R U . . .
H32C H 0.390253 -0.138346 0.279047 0.050 Uiso 1 1 calc R U . . .
C33 C 0.6419(12) -0.1324(9) 0.5224(7) 0.039(5) Uani 1 1 d . . . . .
H33A H 0.692214 -0.162292 0.508432 0.059 Uiso 1 1 calc R U . . .
H33B H 0.670596 -0.094870 0.516601 0.059 Uiso 1 1 calc R U . . .
H33C H 0.621705 -0.141663 0.559489 0.059 Uiso 1 1 calc R U . . .
C34 C 0.3223(12) 0.0216(9) 0.0872(7) 0.041(5) Uani 1 1 d . . . . .
B1 B 0.9001(10) -0.1456(7) 0.2205(6) 0.007(3) Uani 1 1 d . U . . .
B2 B 0.5378(10) 0.6875(7) 0.7110(6) 0.007(3) Uani 1 1 d . U . . .
C35 C 0.4769(13) 0.0505(7) 0.1727(7) 0.030(4) Uani 1 1 d . . . . .
C36 C 0.5752(11) 0.0805(6) 0.1624(6) 0.021(3) Uani 1 1 d . . . . .
C37 C 0.6385(12) 0.0828(8) 0.1986(6) 0.030(4) Uani 1 1 d . . . . .
H37A H 0.621768 0.065723 0.232672 0.036 Uiso 1 1 calc R U . . .
C38 C 0.7297(11) 0.1117(7) 0.1830(7) 0.027(4) Uani 1 1 d . . . . .
H38A H 0.776311 0.112555 0.205997 0.032 Uiso 1 1 calc R U . . .
C39 C 0.7479(12) 0.1389(8) 0.1321(7) 0.034(4) Uani 1 1 d . . . . .
H39A H 0.805020 0.160367 0.121353 0.041 Uiso 1 1 calc R U . . .
C40 C 0.6805(12) 0.1338(8) 0.0976(7) 0.031(4) Uani 1 1 d . . . . .
C41 C 0.6971(12) 0.1566(8) 0.0395(7) 0.034(4) Uani 1 1 d . U . . .
C42 C 0.7887(12) 0.1907(8) 0.0171(7) 0.037(5) Uani 1 1 d . . . . .
H42A H 0.827758 0.194724 0.044401 0.056 Uiso 1 1 calc R U . . .
H42B H 0.830975 0.169981 -0.010362 0.056 Uiso 1 1 calc R U . . .
H42C H 0.765804 0.229057 0.003074 0.056 Uiso 1 1 calc R U . . .
C43 C 0.4366(12) 0.0243(8) 0.2276(6) 0.037(5) Uani 1 1 d . . . . .
H43A H 0.481676 0.031611 0.251206 0.056 Uiso 1 1 calc R U . . .
H43B H 0.369137 0.042140 0.239223 0.056 Uiso 1 1 calc R U . . .
H43C H 0.433625 -0.017466 0.226981 0.056 Uiso 1 1 calc R U . . .
C44 C 0.5655(14) 0.1268(8) -0.0546(7) 0.036(4) Uani 1 1 d . . . . .
N1 N 0.8952(10) 0.9564(6) 0.4957(6) 0.036(4) Uani 1 1 d . U . . .
H1A H 0.871021 0.988480 0.509740 0.043 Uiso 1 1 calc R U . . .
H1B H 0.888731 0.951888 0.463881 0.043 Uiso 1 1 calc R U . . .
N2 N 0.9836(11) 0.8665(6) 0.4953(6) 0.037(4) Uani 1 1 d . . . . .
N3 N 1.0157(9) 0.8209(6) 0.5307(5) 0.025(3) Uani 1 1 d . U . . .
N4 N 1.0539(8) 0.7428(5) 0.6022(5) 0.020(3) Uani 1 1 d . . . . .
N5 N 0.9960(9) 0.7834(6) 0.6921(6) 0.029(3) Uani 1 1 d . . . . .
N6 N 0.9562(10) 0.8114(6) 0.7366(5) 0.030(3) Uani 1 1 d . . . . .
N7 N 0.8952(11) 0.9010(7) 0.7645(6) 0.043(4) Uani 1 1 d . . . . .
H7A H 0.876974 0.938050 0.760126 0.052 Uiso 1 1 calc R U . . .
H7B H 0.893777 0.884251 0.795774 0.052 Uiso 1 1 calc R U . . .
N8 N 0.0553(12) 0.5117(8) 0.7095(6) 0.071(7) Uani 1 1 d . . . . .
H8A H 0.014066 0.530470 0.690290 0.085 Uiso 1 1 calc R U . . .
H8B H 0.036998 0.507066 0.743043 0.085 Uiso 1 1 calc R U . . .
N9 N 0.2090(9) 0.4608(6) 0.7203(5) 0.030(3) Uani 1 1 d . U . . .
N10 N 0.3026(10) 0.4393(5) 0.6941(5) 0.025(3) Uani 1 1 d . . . . .
N11 N 0.4602(9) 0.4010(6) 0.6352(5) 0.024(3) Uani 1 1 d . . . . .
N12 N 0.4497(9) 0.4328(6) 0.5401(5) 0.023(3) Uani 1 1 d . U . . .
N13 N 0.4295(10) 0.4507(6) 0.4907(5) 0.031(3) Uani 1 1 d . . . . .
N14 N 0.3074(12) 0.5014(7) 0.4441(6) 0.042(4) Uani 1 1 d . . . . .
H14A H 0.251959 0.523608 0.441959 0.051 Uiso 1 1 calc R U . . .
H14B H 0.344695 0.489187 0.416020 0.051 Uiso 1 1 calc R U . . .
N15 N 0.3418(12) 0.0040(8) 0.5918(6) 0.061(6) Uani 1 1 d . . . . .
H15A H 0.283761 0.024278 0.598319 0.073 Uiso 1 1 calc R U . . .
H15B H 0.385628 0.003033 0.612867 0.073 Uiso 1 1 calc R U . . .
N16 N 0.4559(9) -0.0573(6) 0.5439(5) 0.030(3) Uani 1 1 d . U . . .
N17 N 0.4679(9) -0.0951(6) 0.5047(5) 0.022(3) Uani 1 1 d . . . . .
N18 N 0.4704(9) -0.1535(6) 0.4265(5) 0.024(3) Uani 1 1 d . . . . .
N19 N 0.3135(8) -0.1270(6) 0.3836(5) 0.020(3) Uani 1 1 d . U . . .
N20 N 0.2318(9) -0.0989(6) 0.3624(5) 0.026(3) Uani 1 1 d . . . . .
N21 N 0.0888(9) -0.0317(6) 0.3780(5) 0.031(3) Uani 1 1 d . U . . .
H21A H 0.051324 -0.005614 0.396189 0.038 Uiso 1 1 calc R U . . .
H21B H 0.072240 -0.040457 0.349166 0.038 Uiso 1 1 calc R U . . .
N22 N 0.2395(12) -0.0063(8) 0.0829(6) 0.067(6) Uani 1 1 d . . . . .
H22D H 0.223764 -0.009314 0.052463 0.080 Uiso 1 1 calc R U . . .
H22E H 0.202325 -0.021226 0.110677 0.080 Uiso 1 1 calc R U . . .
N23 N 0.3484(10) 0.0225(7) 0.1357(5) 0.035(4) Uani 1 1 d . U . . .
N24 N 0.4374(9) 0.0491(7) 0.1323(5) 0.033(4) Uani 1 1 d . . . . .
N25 N 0.5948(10) 0.1046(6) 0.1136(5) 0.031(3) Uani 1 1 d . . . . .
N26 N 0.6274(10) 0.1418(6) 0.0172(5) 0.030(3) Uani 1 1 d . . . . .
N27 N 0.6359(10) 0.1533(7) -0.0366(5) 0.035(4) Uani 1 1 d . U . . .
N28 N 0.5734(13) 0.1291(9) -0.1089(7) 0.078(7) Uani 1 1 d . . . . .
H28B H 0.531238 0.111503 -0.122788 0.093 Uiso 1 1 calc R U . . .
H28C H 0.620454 0.148066 -0.128704 0.093 Uiso 1 1 calc R U . . .
O2A O 0.0971(16) 0.3621(11) 0.0043(8) 0.117(7) Uani 1 1 d . U . . .
O1A O 0.1220(19) 0.4720(10) 0.0245(11) 0.150(10) Uani 1 1 d . U . . .
N1A N 0.094(3) 0.5628(15) 0.0481(14) 0.178(9) Uani 1 1 d . U . . .
H1AA H 0.039004 0.551026 0.067281 0.213 Uiso 1 1 calc R U . . .
H1AB H 0.108410 0.598819 0.047829 0.213 Uiso 1 1 calc R U . . .
N2A N 0.258(3) 0.5432(15) -0.0046(14) 0.154(6) Uani 1 1 d . U . . .
N3A N 0.303(3) 0.4953(15) -0.0331(13) 0.152(6) Uani 1 1 d . U . . .
N4A N 0.391(2) 0.4014(15) -0.0733(12) 0.135(5) Uani 1 1 d D U . . .
N5A N 0.268(2) 0.3192(14) -0.0482(11) 0.119(5) Uani 1 1 d . U . . .
N6A N 0.201(2) 0.2790(14) -0.0285(11) 0.122(5) Uani 1 1 d . U . . .
N7A N 0.035(2) 0.2687(12) 0.0207(10) 0.117(7) Uani 1 1 d . U . . .
H7AA H -0.021065 0.283915 0.038024 0.140 Uiso 1 1 calc R U . . .
H7AB H 0.042812 0.231429 0.017332 0.140 Uiso 1 1 calc R U . . .
C1A C 0.158(4) 0.525(2) 0.0187(18) 0.149(7) Uani 1 1 d . U . . .
C2A C 0.405(3) 0.501(2) -0.0601(17) 0.147(5) Uani 1 1 d . U . . .
C3A C 0.441(3) 0.4507(18) -0.0803(16) 0.147(5) Uani 1 1 d D U . . .
C4A C 0.541(3) 0.4543(16) -0.1031(15) 0.150(5) Uani 1 1 d D U . . .
H4AA H 0.582343 0.485576 -0.105666 0.180 Uiso 1 1 calc R U . . .
C5A C 0.564(3) 0.4002(16) -0.1211(15) 0.147(5) Uani 1 1 d D U . . .
H5AA H 0.627858 0.397144 -0.142380 0.176 Uiso 1 1 calc R U . . .
C6A C 0.517(3) 0.3493(16) -0.1157(15) 0.148(5) Uani 1 1 d D U . . .
H6AA H 0.552326 0.315191 -0.128426 0.178 Uiso 1 1 calc R U . . .
C7A C 0.417(3) 0.3483(16) -0.0918(16) 0.145(5) Uani 1 1 d D U . . .
C8A C 0.354(3) 0.308(2) -0.0725(17) 0.144(5) Uani 1 1 d . U . . .
C9A C 0.111(3) 0.304(2) -0.0015(17) 0.135(7) Uani 1 1 d . U . . .
C10A C 0.374(3) 0.2384(16) -0.0808(14) 0.146(7) Uani 1 1 d . U . . .
H10D H 0.441743 0.230571 -0.099848 0.219 Uiso 1 1 calc R U . . .
H10E H 0.367526 0.216256 -0.047125 0.219 Uiso 1 1 calc R U . . .
H10F H 0.324363 0.227032 -0.100228 0.219 Uiso 1 1 calc R U . . .
O7W O 0.161(2) 0.4488(14) -0.0886(10) 0.200(12) Uani 1 1 d D U . . .
C11A C 0.443(3) 0.5630(16) -0.0553(15) 0.154(8) Uani 1 1 d . U . . .
H11D H 0.388627 0.587235 -0.036702 0.232 Uiso 1 1 calc R U . . .
H11E H 0.500353 0.558049 -0.036447 0.232 Uiso 1 1 calc R U . . .
H11F H 0.464556 0.581511 -0.089784 0.232 Uiso 1 1 calc R U . . .
O1W O 0.2582(9) 0.3849(5) 0.5850(5) 0.043(3) Uani 1 1 d . . . . .
O2W O 1.1460(8) 0.8612(5) 0.6205(4) 0.032(3) Uani 1 1 d . . . . .
O3W O 0.2567(8) -0.1486(5) 0.5090(5) 0.037(3) Uani 1 1 d . . . . .
O4W O 0.4151(8) -0.0193(5) 0.3988(4) 0.030(3) Uani 1 1 d . . . . .
O5W O 0.4101(9) 0.1630(6) 0.0684(5) 0.047(3) Uani 1 1 d . . . . .
O6W O 0.5961(9) 0.0150(5) 0.0423(4) 0.035(3) Uani 1 1 d . . . . .
O9W O 0.2799(10) 0.0646(6) 0.3542(7) 0.068(5) Uani 1 1 d . . . . .
O8W O 0.3072(15) 0.3799(9) 0.0402(6) 0.096(6) Uani 1 1 d . . . . .
O10W O 0.1541(13) -0.0311(8) -0.0050(6) 0.082(5) Uani 1 1 d . . . . .
O11W O 0.2432(13) 0.1572(8) 0.0141(8) 0.101(7) Uani 1 1 d . . . . .
O12W O 0.4509(18) 0.2818(10) 0.0291(8) 0.129(8) Uani 1 1 d . . . . .
O13W O 0.1337(15) 0.5872(10) 0.4363(10) 0.142(9) Uani 1 1 d . . . . .
O14W O 0.902(2) 0.7654(11) 0.8449(8) 0.147(9) Uani 1 1 d . . . . .
O15W O 0.0481(16) 0.4868(11) 0.5637(9) 0.143(9) Uani 1 1 d . . . . .
O16W O 0.1053(17) 0.1353(9) 0.1074(9) 0.128(8) Uani 1 1 d . . . . .
O17W O 0.9248(17) 0.5791(10) 0.5195(10) 0.142(9) Uani 1 1 d . U . . .
O18W O 1.082(2) 0.4694(15) 0.8228(9) 0.213(13) Uani 1 1 d . U . . .
O19W O 0.394(3) -0.243(2) 0.1851(16) 0.115(13) Uani 0.5 1 d . U P . .
O20W O 1.196(3) -0.352(2) 0.086(2) 0.142(17) Uani 0.5 1 d . U P . .

loop_
_atom_site_aniso_label
_atom_site_aniso_U_11
_atom_site_aniso_U_22
_atom_site_aniso_U_33
_atom_site_aniso_U_23
_atom_site_aniso_U_13
_atom_site_aniso_U_12
W1 0.0152(3) 0.0235(4) 0.0145(3) -0.0049(3) 0.0009(2) -0.0031(2)
W2 0.0165(3) 0.0257(4) 0.0165(3) -0.0007(3) -0.0007(2) -0.0064(3)
W3 0.0196(3) 0.0304(4) 0.0117(3) -0.0028(3) -0.0004(2) -0.0002(3)
W4 0.0254(3) 0.0213(4) 0.0186(3) -0.0042(3) -0.0031(3) -0.0042(3)
W5 0.0178(3) 0.0254(4) 0.0174(3) 0.0003(3) 0.0003(2) -0.0011(3)
W6 0.0186(3) 0.0337(4) 0.0146(3) -0.0044(3) -0.0026(2) -0.0031(3)
W7 0.0198(3) 0.0179(4) 0.0259(4) -0.0035(3) -0.0005(3) -0.0023(3)
W8 0.0252(3) 0.0182(4) 0.0235(4) -0.0026(3) -0.0027(3) -0.0059(3)
W9 0.0204(3) 0.0237(4) 0.0204(3) -0.0074(3) 0.0006(2) -0.0060(3)
W10 0.0241(3) 0.0206(4) 0.0235(4) -0.0059(3) -0.0087(3) 0.0008(3)
W11 0.0179(3) 0.0218(4) 0.0301(4) -0.0023(3) -0.0044(3) -0.0049(3)
W12 0.0202(3) 0.0268(4) 0.0273(4) -0.0104(3) 0.0024(3) -0.0076(3)
W13 0.0208(3) 0.0340(4) 0.0188(3) -0.0057(3) 0.0043(3) -0.0032(3)
W14 0.0245(3) 0.0318(4) 0.0214(4) 0.0022(3) -0.0031(3) -0.0044(3)
W15 0.0269(3) 0.0415(5) 0.0170(3) -0.0074(3) 0.0017(3) -0.0025(3)
W16 0.0275(3) 0.0253(4) 0.0266(4) -0.0001(3) 0.0029(3) -0.0072(3)
W17 0.0349(4) 0.0301(4) 0.0229(4) -0.0062(3) -0.0100(3) -0.0053(3)
W18 0.0207(3) 0.0313(4) 0.0334(4) -0.0082(3) 0.0013(3) -0.0038(3)
W19 0.0244(3) 0.0252(4) 0.0331(4) -0.0034(3) -0.0073(3) 0.0047(3)
W20 0.0279(3) 0.0319(4) 0.0292(4) -0.0136(3) 0.0050(3) -0.0057(3)
W21 0.0391(4) 0.0289(4) 0.0301(4) -0.0011(3) 0.0072(3) -0.0117(3)
W22 0.0420(4) 0.0380(5) 0.0236(4) -0.0001(3) -0.0140(3) -0.0003(3)
W23 0.0421(4) 0.0408(5) 0.0182(4) -0.0061(3) -0.0016(3) -0.0023(3)
W24 0.0452(4) 0.0221(4) 0.0316(4) 0.0058(3) -0.0088(3) -0.0050(3)
Fe1 0.0205(10) 0.0225(13) 0.0154(11) -0.0028(9) -0.0043(9) 0.0024(9)
Fe2 0.0253(11) 0.0195(13) 0.0238(13) -0.0031(10) -0.0039(9) -0.0020(9)
Fe3 0.0182(10) 0.0190(13) 0.0266(13) -0.0049(10) -0.0017(9) -0.0009(9)
Fe4 0.0255(12) 0.0419(16) 0.0171(12) 0.0013(11) 0.0012(9) -0.0112(11)
Fe5 0.084(3) 0.131(4) 0.078(3) 0.024(3) -0.015(2) -0.013(3)
O1 0.011(5) 0.033(7) 0.017(6) 0.000(5) 0.008(4) -0.005(4)
O2 0.025(5) 0.029(7) 0.013(5) -0.006(5) -0.004(4) -0.008(5)
O3 0.020(5) 0.033(7) 0.011(5) 0.001(5) 0.003(4) -0.002(5)
O4 0.017(5) 0.017(6) 0.024(6) -0.003(5) 0.003(4) -0.007(4)
O5 0.018(5) 0.046(8) 0.016(6) 0.003(5) 0.006(4) -0.005(5)
O6 0.020(5) 0.035(7) 0.020(6) -0.011(5) 0.003(4) -0.003(5)
O7 0.014(5) 0.030(7) 0.022(6) 0.001(5) 0.000(4) -0.005(4)
O8 0.017(5) 0.034(7) 0.019(6) -0.007(5) 0.008(4) -0.004(5)
O9 0.022(5) 0.029(7) 0.020(6) -0.002(5) -0.006(4) 0.001(5)
O10 0.028(6) 0.022(6) 0.026(6) -0.012(5) 0.005(5) -0.004(5)
O11 0.021(5) 0.018(6) 0.031(7) -0.003(5) 0.008(5) -0.006(4)
O12 0.026(5) 0.024(6) 0.014(5) -0.003(5) -0.003(4) -0.003(5)
O13 0.025(5) 0.021(6) 0.022(6) -0.001(5) -0.003(4) 0.000(5)
O14 0.025(6) 0.031(7) 0.034(7) -0.002(5) -0.004(5) -0.010(5)
O15 0.020(5) 0.022(6) 0.015(5) 0.002(4) -0.004(4) -0.001(4)
O16 0.033(6) 0.034(7) 0.015(6) -0.003(5) -0.002(5) -0.008(5)
O17 0.026(5) 0.039(7) 0.008(5) -0.003(5) -0.002(4) -0.006(5)
O18 0.021(5) 0.018(6) 0.028(6) -0.011(5) 0.003(4) -0.002(4)
O19 0.030(6) 0.030(7) 0.021(6) -0.003(5) -0.012(5) 0.006(5)
O20 0.024(5) 0.029(7) 0.016(6) 0.004(5) 0.004(4) -0.007(5)
O21 0.016(5) 0.019(6) 0.028(6) -0.004(5) 0.001(4) 0.006(4)
O22 0.035(6) 0.039(7) 0.024(6) -0.019(5) -0.010(5) 0.010(5)
O23 0.013(5) 0.031(6) 0.015(5) -0.003(5) -0.005(4) -0.003(4)
O24 0.011(4) 0.018(6) 0.025(6) -0.006(5) -0.001(4) -0.005(4)
O25 0.023(3) 0.023(3) 0.024(3) -0.0017(10) -0.0032(11) -0.0027(10)
O26 0.022(5) 0.035(7) 0.016(6) 0.006(5) -0.002(4) -0.008(5)
O27 0.030(6) 0.021(6) 0.036(7) -0.012(5) -0.009(5) -0.005(5)
O28 0.026(6) 0.027(7) 0.029(6) -0.013(5) -0.007(5) -0.015(5)
O29 0.026(6) 0.032(7) 0.030(7) -0.003(5) -0.010(5) -0.008(5)
O30 0.017(5) 0.033(7) 0.018(6) 0.001(5) 0.006(4) -0.008(5)
O31 0.042(7) 0.026(7) 0.019(6) -0.006(5) -0.008(5) 0.003(5)
O32 0.042(7) 0.014(6) 0.035(7) -0.001(5) 0.006(5) 0.005(5)
O33 0.024(6) 0.049(8) 0.025(6) -0.016(6) 0.001(5) -0.007(5)
O34 0.019(5) 0.040(7) 0.016(6) -0.003(5) 0.007(4) -0.003(5)
O35 0.042(6) 0.013(6) 0.024(6) -0.001(5) -0.005(5) 0.003(5)
O36 0.025(5) 0.028(6) 0.013(5) -0.010(5) 0.003(4) -0.007(5)
O37 0.028(6) 0.030(7) 0.033(7) 0.010(5) -0.013(5) -0.007(5)
O38 0.018(5) 0.034(7) 0.025(6) -0.007(5) -0.008(4) -0.002(5)
O39 0.021(5) 0.034(7) 0.031(7) -0.011(5) 0.001(5) -0.001(5)
O40 0.027(6) 0.030(7) 0.033(7) -0.011(5) -0.003(5) 0.002(5)
O41 0.027(6) 0.035(7) 0.014(6) -0.003(5) 0.001(4) -0.003(5)
O42 0.030(6) 0.030(7) 0.042(8) -0.005(6) -0.009(5) 0.006(5)
O43 0.019(5) 0.043(7) 0.016(6) 0.000(5) 0.003(4) 0.002(5)
O44 0.035(6) 0.018(6) 0.044(8) 0.003(5) -0.025(6) -0.003(5)
O45 0.019(5) 0.055(9) 0.026(7) -0.002(6) 0.005(5) -0.001(5)
O46 0.025(6) 0.021(6) 0.048(8) 0.005(5) -0.003(5) -0.004(5)
O47 0.050(7) 0.032(7) 0.023(7) 0.008(5) -0.012(5) 0.000(6)
O48 0.023(6) 0.032(7) 0.039(7) -0.012(6) -0.002(5) -0.007(5)
O49 0.039(7) 0.041(8) 0.030(7) 0.002(6) -0.022(6) -0.003(6)
O50 0.052(7) 0.029(7) 0.021(6) 0.002(5) -0.005(5) -0.011(6)
O51 0.029(6) 0.025(7) 0.035(7) -0.007(5) -0.009(5) -0.004(5)
O52 0.028(6) 0.033(7) 0.036(7) -0.009(6) 0.001(5) -0.011(5)
O53 0.022(5) 0.029(6) 0.016(5) 0.003(4) 0.002(4) -0.001(4)
O54 0.047(7) 0.033(7) 0.019(6) 0.001(5) -0.008(5) -0.003(6)
O55 0.034(6) 0.041(8) 0.012(6) 0.000(5) -0.002(5) -0.014(5)
O56 0.042(7) 0.022(7) 0.031(7) -0.010(5) -0.007(5) 0.003(5)
O57 0.044(7) 0.028(7) 0.029(7) -0.010(5) -0.012(5) 0.003(5)
O58 0.014(5) 0.025(6) 0.027(6) -0.009(5) 0.004(4) -0.008(4)
O59 0.015(5) 0.019(6) 0.016(5) -0.001(4) -0.005(4) -0.005(4)
O60 0.023(6) 0.036(7) 0.037(7) -0.014(6) 0.002(5) -0.016(5)
O61 0.017(5) 0.039(7) 0.033(7) 0.010(6) 0.002(5) 0.004(5)
O62 0.017(4) 0.020(5) 0.011(5) 0.003(4) -0.004(4) -0.012(4)
O63 0.035(6) 0.028(7) 0.040(8) 0.009(6) -0.006(5) 0.000(5)
O64 0.043(7) 0.036(7) 0.020(6) 0.000(5) -0.013(5) -0.005(6)
O65 0.044(7) 0.043(8) 0.039(8) -0.017(6) -0.008(6) -0.006(6)
O66 0.032(5) 0.026(6) 0.014(5) 0.001(4) -0.003(4) -0.009(4)
O67 0.032(6) 0.056(9) 0.016(6) -0.005(6) 0.003(5) 0.006(6)
O68 0.057(8) 0.028(7) 0.025(7) 0.008(5) -0.013(6) -0.001(6)
O69 0.031(6) 0.019(6) 0.019(6) -0.005(5) 0.007(5) -0.002(5)
O70 0.058(8) 0.035(8) 0.022(7) 0.003(6) -0.008(6) -0.011(6)
O71 0.067(9) 0.037(8) 0.037(8) -0.003(6) 0.013(7) -0.003(7)
O72 0.029(6) 0.051(8) 0.016(6) -0.001(5) -0.002(5) 0.005(6)
O73 0.028(6) 0.036(7) 0.036(7) -0.012(6) -0.015(5) -0.004(5)
O74 0.037(7) 0.033(7) 0.045(8) -0.015(6) -0.003(6) -0.008(6)
O75 0.034(6) 0.057(9) 0.027(7) 0.003(6) 0.005(5) -0.019(6)
O76 0.038(6) 0.037(7) 0.021(6) -0.008(5) -0.009(5) -0.007(5)
O77 0.032(6) 0.045(8) 0.022(6) 0.003(6) 0.008(5) -0.022(6)
O78 0.045(7) 0.030(7) 0.037(8) 0.003(6) -0.001(6) -0.016(6)
O79 0.025(6) 0.034(7) 0.053(8) -0.023(6) 0.003(5) 0.001(5)
O80 0.053(8) 0.062(10) 0.046(9) 0.007(7) -0.005(7) 0.003(7)
O81 0.058(8) 0.043(8) 0.039(8) 0.008(6) -0.024(7) -0.001(7)
O82 0.026(5) 0.027(7) 0.026(6) -0.005(5) -0.011(5) -0.004(5)
O83 0.033(6) 0.039(7) 0.011(6) -0.006(5) -0.001(5) 0.001(5)
O84 0.044(7) 0.044(8) 0.050(9) -0.017(7) -0.017(6) -0.005(6)
O85 0.016(5) 0.025(6) 0.011(5) -0.005(4) 0.001(4) -0.003(4)
O86 0.019(5) 0.033(7) 0.023(6) -0.009(5) 0.004(4) -0.003(5)
O87 0.049(8) 0.070(11) 0.046(9) 0.003(8) 0.013(7) -0.025(7)
O88 0.032(7) 0.053(9) 0.050(9) -0.001(7) -0.003(6) 0.009(6)
C1 0.023(8) 0.017(9) 0.034(10) -0.010(7) -0.012(7) 0.007(6)
C2 0.036(9) 0.048(12) 0.011(8) 0.000(8) 0.000(7) 0.011(8)
C3 0.023(6) 0.025(7) 0.029(7) -0.012(6) -0.015(6) -0.003(6)
C4 0.051(11) 0.030(11) 0.039(12) -0.010(9) 0.005(9) 0.011(9)
C5 0.033(10) 0.032(12) 0.067(15) -0.012(10) 0.011(10) -0.003(8)
C6 0.030(7) 0.024(7) 0.038(8) 0.010(6) -0.007(6) 0.003(6)
C7 0.013(7) 0.016(9) 0.051(11) -0.007(8) -0.009(7) -0.004(6)
C8 0.027(8) 0.038(11) 0.026(10) -0.007(8) -0.003(7) -0.015(8)
C9 0.020(6) 0.036(8) 0.034(8) -0.011(7) -0.009(6) -0.006(6)
C10 0.059(13) 0.039(13) 0.058(15) 0.005(11) -0.008(11) -0.008(10)
C11 0.085(8) 0.084(8) 0.084(8) -0.008(2) -0.013(2) -0.006(2)
C12 0.038(10) 0.033(12) 0.054(14) 0.007(10) -0.002(9) 0.005(9)
C13 0.027(8) 0.024(9) 0.023(9) 0.000(7) -0.011(7) 0.005(7)
C14 0.026(8) 0.027(10) 0.026(9) 0.003(7) -0.010(7) 0.003(7)
C15 0.051(11) 0.013(9) 0.038(11) 0.002(8) -0.018(9) 0.004(8)
C16 0.045(11) 0.043(13) 0.044(13) 0.001(10) -0.006(9) 0.008(9)
C17 0.020(8) 0.043(12) 0.038(11) -0.004(9) -0.004(7) -0.001(8)
C18 0.033(9) 0.027(10) 0.026(10) 0.004(8) 0.001(7) -0.006(7)
C19 0.025(6) 0.010(6) 0.022(7) -0.004(5) -0.003(5) 0.003(5)
C20 0.026(8) 0.013(8) 0.026(9) -0.002(7) -0.006(7) -0.015(6)
C21 0.043(10) 0.039(12) 0.033(11) -0.016(9) -0.012(8) 0.005(9)
C22 0.051(11) 0.042(12) 0.030(11) -0.006(9) 0.008(9) 0.006(9)
C23 0.032(9) 0.030(10) 0.015(8) -0.007(7) -0.001(7) -0.007(7)
C24 0.021(6) 0.033(7) 0.017(7) 0.008(6) 0.001(5) 0.003(6)
C25 0.023(6) 0.027(7) 0.017(7) -0.003(6) 0.003(5) 0.000(6)
C26 0.035(7) 0.031(8) 0.045(8) 0.002(7) 0.002(6) 0.005(6)
C27 0.029(7) 0.022(7) 0.028(7) 0.004(6) 0.000(6) 0.004(6)
C28 0.032(7) 0.022(7) 0.035(8) -0.009(6) 0.001(6) 0.002(6)
C29 0.017(6) 0.012(6) 0.014(6) -0.003(5) 0.005(5) 0.000(5)
C30 0.017(6) 0.018(7) 0.021(7) -0.010(6) -0.006(5) 0.000(5)
C31 0.015(7) 0.047(12) 0.025(9) -0.005(8) -0.001(7) 0.004(7)
C32 0.024(8) 0.060(13) 0.021(9) -0.021(9) -0.010(7) -0.003(8)
C33 0.032(9) 0.064(14) 0.024(10) -0.008(9) -0.008(8) -0.002(9)
C34 0.023(9) 0.059(14) 0.037(11) 0.015(10) 0.002(8) -0.014(9)
B1 0.007(3) 0.007(3) 0.007(3) -0.0005(10) -0.0014(11) -0.0004(10)
B2 0.007(3) 0.007(3) 0.007(3) -0.0008(10) -0.0013(11) -0.0008(10)
C35 0.039(10) 0.020(9) 0.034(10) -0.010(8) -0.002(8) -0.005(7)
C36 0.033(8) 0.015(8) 0.014(8) -0.008(6) 0.005(6) -0.002(7)
C37 0.032(9) 0.042(11) 0.019(9) -0.009(8) -0.009(7) -0.005(8)
C38 0.020(8) 0.022(9) 0.041(11) -0.007(8) -0.013(7) 0.000(7)
C39 0.029(9) 0.036(11) 0.039(11) -0.015(9) -0.004(8) 0.001(8)
C40 0.023(8) 0.039(11) 0.031(10) -0.017(8) 0.008(7) -0.014(7)
C41 0.027(7) 0.041(8) 0.028(7) -0.003(6) 0.011(6) -0.004(6)
C42 0.033(9) 0.047(12) 0.034(11) -0.006(9) 0.003(8) -0.025(8)
C43 0.026(9) 0.062(14) 0.022(9) 0.005(9) 0.004(7) -0.012(9)
C44 0.059(12) 0.028(11) 0.024(10) 0.003(8) -0.006(9) -0.019(9)
N1 0.049(8) 0.020(8) 0.041(9) 0.000(6) -0.023(7) 0.010(6)
N2 0.054(9) 0.025(9) 0.030(9) -0.006(7) -0.013(7) 0.021(7)
N3 0.029(6) 0.020(6) 0.028(6) -0.017(5) -0.010(5) 0.004(5)
N4 0.019(6) 0.018(7) 0.024(7) -0.005(6) -0.008(5) 0.004(5)
N5 0.023(7) 0.026(9) 0.041(9) -0.008(7) -0.010(6) -0.008(6)
N6 0.030(7) 0.030(9) 0.032(8) -0.009(7) 0.000(6) -0.002(6)
N7 0.063(10) 0.035(10) 0.031(9) -0.015(7) 0.002(8) 0.001(8)
N8 0.053(10) 0.100(15) 0.035(10) 0.023(10) 0.017(8) 0.054(10)
N9 0.016(5) 0.039(7) 0.031(7) 0.003(6) 0.003(5) 0.005(5)
N10 0.034(7) 0.013(7) 0.023(8) 0.001(6) 0.005(6) 0.000(6)
N11 0.025(7) 0.020(8) 0.028(8) 0.010(6) -0.011(6) -0.003(6)
N12 0.030(6) 0.022(6) 0.019(6) 0.009(5) -0.006(5) -0.015(5)
N13 0.041(8) 0.028(8) 0.025(8) 0.001(6) -0.009(6) -0.006(7)
N14 0.055(10) 0.043(10) 0.031(9) -0.010(8) -0.012(8) 0.000(8)
N15 0.048(10) 0.097(15) 0.045(11) -0.051(10) -0.023(8) 0.024(10)
N16 0.024(6) 0.039(7) 0.026(6) -0.002(6) -0.005(5) 0.013(5)
N17 0.019(6) 0.036(8) 0.013(7) 0.000(6) -0.007(5) 0.004(6)
N18 0.017(6) 0.028(8) 0.027(8) -0.008(6) -0.001(5) 0.003(6)
N19 0.012(5) 0.029(6) 0.020(6) -0.006(5) -0.005(4) 0.006(5)
N20 0.025(7) 0.031(8) 0.025(8) -0.015(6) -0.004(6) -0.004(6)
N21 0.023(6) 0.042(8) 0.033(8) -0.011(6) -0.022(6) 0.015(6)
N22 0.062(11) 0.121(18) 0.020(9) 0.012(10) 0.007(8) -0.057(12)
N23 0.034(6) 0.056(8) 0.020(6) -0.005(6) -0.009(5) -0.018(6)
N24 0.022(7) 0.062(11) 0.017(8) -0.001(7) 0.002(6) -0.019(7)
N25 0.031(7) 0.040(9) 0.020(8) -0.006(7) 0.001(6) -0.009(7)
N26 0.031(7) 0.037(9) 0.025(8) 0.006(7) -0.007(6) -0.018(6)
N27 0.036(6) 0.056(8) 0.018(6) -0.002(6) -0.007(5) -0.027(6)
N28 0.068(12) 0.13(2) 0.038(11) 0.017(12) -0.005(9) -0.070(13)
O2A 0.129(17) 0.134(13) 0.093(16) -0.043(14) -0.015(13) -0.019(15)
O1A 0.15(2) 0.085(14) 0.22(3) -0.016(18) -0.05(2) 0.024(13)
N1A 0.187(17) 0.150(17) 0.187(17) -0.012(15) -0.012(15) 0.000(15)
N2A 0.166(13) 0.147(14) 0.148(13) -0.004(11) -0.030(11) 0.002(11)
N3A 0.164(13) 0.147(14) 0.143(13) -0.003(11) -0.031(11) 0.005(11)
N4A 0.150(12) 0.139(13) 0.121(11) -0.008(10) -0.045(10) 0.006(10)
N5A 0.137(13) 0.130(13) 0.102(12) -0.027(10) -0.050(10) 0.004(10)
N6A 0.138(13) 0.134(13) 0.107(12) -0.027(10) -0.050(10) 0.002(10)
N7A 0.132(15) 0.113(15) 0.118(15) -0.049(12) -0.035(13) -0.012(13)
C1A 0.148(9) 0.143(9) 0.153(10) -0.009(7) -0.016(7) -0.016(7)
C2A 0.146(7) 0.150(7) 0.146(7) -0.003(5) -0.027(5) -0.014(5)
C3A 0.145(7) 0.152(7) 0.145(6) -0.002(5) -0.029(5) -0.015(5)
C4A 0.149(7) 0.154(7) 0.147(7) -0.001(5) -0.026(5) -0.012(5)
C5A 0.146(7) 0.151(7) 0.143(7) -0.002(5) -0.028(5) -0.016(5)
C6A 0.147(7) 0.153(7) 0.145(6) -0.004(5) -0.029(5) -0.012(5)
C7A 0.144(7) 0.151(7) 0.142(6) -0.003(5) -0.028(5) -0.014(5)
C8A 0.143(7) 0.149(7) 0.141(7) -0.007(5) -0.029(5) -0.012(5)
C9A 0.137(9) 0.136(9) 0.135(9) -0.014(7) -0.025(7) -0.010(7)
C10A 0.150(10) 0.150(10) 0.138(10) -0.011(9) -0.026(9) -0.008(9)
O7W 0.182(18) 0.26(2) 0.162(17) 0.051(15) -0.077(14) 0.002(15)
C11A 0.153(12) 0.152(12) 0.157(12) 0.017(12) -0.032(11) -0.027(12)
O1W 0.051(8) 0.038(8) 0.041(8) -0.013(6) 0.008(6) -0.034(6)
O2W 0.035(6) 0.037(7) 0.027(7) 0.005(5) -0.014(5) -0.009(5)
O3W 0.031(6) 0.033(7) 0.041(8) 0.019(6) 0.000(5) -0.010(5)
O4W 0.028(6) 0.031(7) 0.033(7) -0.002(5) -0.006(5) -0.014(5)
O5W 0.050(8) 0.050(9) 0.040(8) -0.008(7) -0.005(6) 0.007(7)
O6W 0.049(7) 0.037(8) 0.021(6) -0.003(5) -0.008(5) -0.005(6)
O9W 0.041(8) 0.033(9) 0.129(15) 0.015(9) -0.023(9) -0.003(6)
O8W 0.132(16) 0.128(17) 0.032(10) -0.018(10) -0.023(10) -0.010(13)
O10W 0.094(13) 0.098(14) 0.067(12) -0.001(10) -0.049(10) -0.016(11)
O11W 0.080(12) 0.094(15) 0.139(19) -0.033(13) -0.049(12) 0.021(11)
O12W 0.18(2) 0.127(19) 0.094(16) 0.006(14) -0.079(16) -0.003(16)
O13W 0.089(15) 0.13(2) 0.18(3) 0.025(18) -0.002(15) 0.016(14)
O14W 0.20(3) 0.16(2) 0.064(15) -0.022(14) 0.013(15) 0.005(19)
O15W 0.113(17) 0.21(3) 0.13(2) -0.053(19) -0.074(15) -0.008(17)
O16W 0.15(2) 0.116(18) 0.124(19) -0.031(15) -0.002(15) -0.065(15)
O17W 0.126(14) 0.140(15) 0.166(16) -0.066(13) -0.004(13) -0.018(12)
O18W 0.22(2) 0.25(2) 0.148(18) 0.024(16) 0.017(15) -0.020(16)
O19W 0.092(18) 0.15(2) 0.11(2) 0.007(16) -0.063(16) 0.000(16)
O20W 0.13(2) 0.14(2) 0.16(2) -0.054(18) -0.006(17) -0.012(17)

loop_
_atom_type_symbol
_atom_type_description
_atom_type_scat_dispersion_real
_atom_type_scat_dispersion_imag
_atom_type_scat_source
B B 0.0013 0.0007 'International Tables Vol C Tables 4.2.6.8 and 6.1.1.4'
C C 0.0033 0.0016 'International Tables Vol C Tables 4.2.6.8 and 6.1.1.4'
Fe Fe 0.3463 0.8444 'International Tables Vol C Tables 4.2.6.8 and 6.1.1.4'
N N 0.0061 0.0033 'International Tables Vol C Tables 4.2.6.8 and 6.1.1.4'
O O 0.0106 0.0060 'International Tables Vol C Tables 4.2.6.8 and 6.1.1.4'
W W -0.8490 6.8722 'International Tables Vol C Tables 4.2.6.8 and 6.1.1.4'
H H 0.0000 0.0000 'International Tables Vol C Tables 4.2.6.8 and 6.1.1.4'

loop_
_geom_angle_atom_site_label_1
_geom_angle_atom_site_label_2
_geom_angle_atom_site_label_3
_geom_angle
_geom_angle_site_symmetry_1
_geom_angle_site_symmetry_3
_geom_angle_publ_flag
O69 W1 O11 100.7(4) . . ?
O69 W1 O1 99.5(4) . . ?
O11 W1 O1 91.7(5) . . ?
O69 W1 O7 100.9(4) . . ?
O11 W1 O7 86.7(5) . . ?
O1 W1 O7 159.5(4) . . ?
O69 W1 O36 97.6(4) . . ?
O11 W1 O36 161.3(4) . . ?
O1 W1 O36 89.0(4) . . ?
O7 W1 O36 86.1(4) . . ?
O69 W1 O62 171.6(4) . . ?
O11 W1 O62 86.7(4) . . ?
O1 W1 O62 76.0(3) . . ?
O7 W1 O62 83.5(3) . . ?
O36 W1 O62 75.4(4) . . ?
O55 W2 O30 99.5(5) . . ?
O55 W2 O23 99.2(5) . . ?
O30 W2 O23 88.0(4) . . ?
O55 W2 O20 96.3(5) . . ?
O30 W2 O20 88.3(4) . . ?
O23 W2 O20 164.5(4) . . ?
O55 W2 O12 98.1(5) . . ?
O30 W2 O12 162.3(4) . . ?
O23 W2 O12 91.3(4) . . ?
O20 W2 O12 87.7(4) . . ?
O55 W2 O59 171.3(4) . . ?
O30 W2 O59 85.2(4) . . ?
O23 W2 O59 88.2(4) . . ?
O20 W2 O59 76.5(4) . . ?
O12 W2 O59 77.1(4) . . ?
O67 W3 O15 100.0(4) . . ?
O67 W3 O5 102.3(5) . . ?
O15 W3 O5 88.7(4) . . ?
O67 W3 O2 97.2(5) . . ?
O15 W3 O2 90.9(4) . . ?
O5 W3 O2 160.2(4) . . ?
O67 W3 O1 98.7(5) . . ?
O15 W3 O1 161.3(4) . . ?
O5 W3 O1 87.2(4) . . ?
O2 W3 O1 86.9(4) . . ?
O67 W3 O62 170.8(5) . . ?
O15 W3 O62 86.0(4) . . ?
O5 W3 O62 84.6(4) . . ?
O2 W3 O62 75.6(4) . . ?
O1 W3 O62 75.4(4) . . ?
O35 W4 O38 98.3(5) . . ?
O35 W4 O18 100.3(5) . . ?
O38 W4 O18 91.1(4) . . ?
O35 W4 O40 98.2(5) . . ?
O38 W4 O40 88.9(4) . . ?
O18 W4 O40 161.3(4) . . ?
O35 W4 O13 100.8(5) . . ?
O38 W4 O13 160.9(4) . . ?
O18 W4 O13 86.4(4) . . ?
O40 W4 O13 87.5(4) . . ?
O35 W4 O82 170.7(4) . . ?
O38 W4 O82 75.4(4) . . ?
O18 W4 O82 86.8(4) . . ?
O40 W4 O82 75.1(4) . . ?
O13 W4 O82 85.6(4) . . ?
O61 W5 O26 101.6(5) . . ?
O61 W5 O8 100.1(5) . . ?
O26 W5 O8 92.3(4) . . ?
O61 W5 O15 100.4(5) . . ?
O26 W5 O15 88.8(4) . . ?
O8 W5 O15 158.8(4) . . ?
O61 W5 O12 98.5(5) . . ?
O26 W5 O12 159.7(4) . . ?
O8 W5 O12 87.4(4) . . ?
O15 W5 O12 84.4(4) . . ?
O61 W5 O59 170.9(4) . . ?
O26 W5 O59 86.7(4) . . ?
O8 W5 O59 75.6(4) . . ?
O15 W5 O59 83.4(4) . . ?
O12 W5 O59 73.5(4) . . ?
O76 W6 O7 100.0(5) . . ?
O76 W6 O9 99.9(5) . . ?
O7 W6 O9 91.8(4) . . ?
O76 W6 O6 98.9(5) . . ?
O7 W6 O6 87.8(4) . . ?
O9 W6 O6 161.0(4) . . ?
O76 W6 O17 98.2(5) . . ?
O7 W6 O17 161.7(4) . . ?
O9 W6 O17 87.0(4) . . ?
O6 W6 O17 87.4(4) . . ?
O76 W6 O24 173.1(4) . . ?
O7 W6 O24 86.1(4) . . ?
O9 W6 O24 76.5(4) . . ?
O6 W6 O24 84.6(4) . . ?
O17 W6 O24 75.9(4) . . ?
O51 W7 O10 99.6(5) . . ?
O51 W7 O16 100.0(5) . . ?
O10 W7 O16 91.0(4) . . ?
O51 W7 O21 98.2(5) . . ?
O10 W7 O21 161.9(4) . . ?
O16 W7 O21 88.8(4) . . ?
O51 W7 O3 99.8(5) . . ?
O10 W7 O3 85.1(4) . . ?
O16 W7 O3 160.2(4) . . ?
O21 W7 O3 89.1(4) . . ?
O51 W7 O86 171.9(4) . . ?
O10 W7 O86 87.2(4) . . ?
O16 W7 O86 75.4(4) . . ?
O21 W7 O86 75.2(4) . . ?
O3 W7 O86 84.9(4) . . ?
O46 W8 O14 97.6(5) . . ?
O46 W8 O4 100.8(5) . . ?
O14 W8 O4 89.7(4) . . ?
O46 W8 O13 97.9(5) . . ?
O14 W8 O13 164.6(5) . . ?
O4 W8 O13 86.9(4) . . ?
O46 W8 O32 96.6(5) . . ?
O14 W8 O32 89.4(5) . . ?
O4 W8 O32 162.5(5) . . ?
O13 W8 O32 89.3(4) . . ?
O46 W8 O66 170.6(4) . . ?
O14 W8 O66 77.2(4) . . ?
O4 W8 O66 87.0(4) . . ?
O13 W8 O66 87.6(4) . . ?
O32 W8 O66 75.8(4) . . ?
O39 W9 O53 102.1(5) . . ?
O39 W9 O36 99.8(4) . . ?
O53 W9 O36 92.1(4) . . ?
O39 W9 O2 97.7(5) . . ?
O53 W9 O2 159.8(4) . . ?
O36 W9 O2 88.6(4) . . ?
O39 W9 O23 100.1(4) . . ?
O53 W9 O23 86.3(4) . . ?
O36 W9 O23 159.9(4) . . ?
O2 W9 O23 86.2(4) . . ?
O39 W9 O62 171.7(4) . . ?
O53 W9 O62 85.3(4) . . ?
O36 W9 O62 75.9(4) . . ?
O2 W9 O62 75.2(4) . . ?
O23 W9 O62 84.0(4) . . ?
O73 W10 O18 99.4(5) . . ?
O73 W10 O4 100.9(5) . . ?
O18 W10 O4 87.5(4) . . ?
O73 W10 O27 97.5(5) . . ?
O18 W10 O27 163.2(5) . . ?
O4 W10 O27 88.8(4) . . ?
O73 W10 O21 98.9(5) . . ?
O18 W10 O21 88.9(4) . . ?
O4 W10 O21 160.2(4) . . ?
O27 W10 O21 89.1(4) . . ?
O73 W10 O86 172.1(4) . . ?
O18 W10 O86 86.4(4) . . ?
O4 W10 O86 84.6(4) . . ?
O27 W10 O86 76.9(4) . . ?
O21 W10 O86 75.8(4) . . ?
O58 W11 O3 100.7(4) . . ?
O58 W11 O37 100.2(5) . . ?
O3 W11 O37 86.6(4) . . ?
O58 W11 O29 98.4(5) . . ?
O3 W11 O29 160.9(4) . . ?
O37 W11 O29 91.0(5) . . ?
O58 W11 O38 97.9(5) . . ?
O3 W11 O38 89.3(4) . . ?
O37 W11 O38 161.9(4) . . ?
O29 W11 O38 87.2(4) . . ?
O58 W11 O82 170.3(4) . . ?
O3 W11 O82 85.6(4) . . ?
O37 W11 O82 87.4(4) . . ?
O29 W11 O82 75.3(4) . . ?
O38 W11 O82 74.7(4) . . ?
O60 W12 O6 100.8(5) . . ?
O60 W12 O28 98.9(5) . . ?
O6 W12 O28 90.1(4) . . ?
O60 W12 O25 99.3(5) . . ?
O6 W12 O25 159.9(4) . . ?
O28 W12 O25 88.4(4) . . ?
O60 W12 O11 100.4(5) . . ?
O6 W12 O11 86.3(4) . . ?
O28 W12 O11 160.7(4) . . ?
O25 W12 O11 88.6(4) . . ?
O60 W12 O85 172.8(4) . . ?
O6 W12 O85 84.4(4) . . ?
O28 W12 O85 75.9(4) . . ?
O25 W12 O85 75.8(4) . . ?
O11 W12 O85 84.8(4) . . ?
O45 W13 O43 99.9(5) . . ?
O45 W13 O34 100.8(5) . . ?
O43 W13 O34 88.0(5) . . ?
O45 W13 O20 98.7(5) . . ?
O43 W13 O20 91.7(5) . . ?
O34 W13 O20 160.3(4) . . ?
O45 W13 O8 98.1(5) . . ?
O43 W13 O8 162.0(4) . . ?
O34 W13 O8 88.5(4) . . ?
O20 W13 O8 85.7(4) . . ?
O45 W13 O59 170.6(4) . . ?
O43 W13 O59 86.4(4) . . ?
O34 W13 O59 86.3(4) . . ?
O20 W13 O59 74.0(4) . . ?
O8 W13 O59 75.7(4) . . ?
O63 W14 O53 101.0(5) . . ?
O63 W14 O30 99.5(5) . . ?
O53 W14 O30 85.6(4) . . ?
O63 W14 O41 98.2(5) . . ?
O53 W14 O41 160.8(4) . . ?
O30 W14 O41 90.4(4) . . ?
O63 W14 O9 101.6(5) . . ?
O53 W14 O9 89.2(4) . . ?
O30 W14 O9 158.9(4) . . ?
O41 W14 O9 87.8(4) . . ?
O63 W14 O24 172.9(5) . . ?
O53 W14 O24 84.9(4) . . ?
O30 W14 O24 84.8(4) . . ?
O41 W14 O24 76.0(4) . . ?
O9 W14 O24 74.4(4) . . ?
O72 W15 O17 98.5(4) . . ?
O72 W15 O33 99.4(5) . . ?
O17 W15 O33 90.0(4) . . ?
O72 W15 O41 100.0(5) . . ?
O17 W15 O41 89.7(4) . . ?
O33 W15 O41 160.4(4) . . ?
O72 W15 O43 101.8(4) . . ?
O17 W15 O43 159.7(4) . . ?
O33 W15 O43 86.3(4) . . ?
O41 W15 O43 87.3(4) . . ?
O72 W15 O24 173.0(4) . . ?
O17 W15 O24 75.7(4) . . ?
O33 W15 O24 84.7(4) . . ?
O41 W15 O24 76.2(4) . . ?
O43 W15 O24 84.0(4) . . ?
O78 W16 O5 100.5(5) . . ?
O78 W16 O25 99.9(5) . . ?
O5 W16 O25 91.1(4) . . ?
O78 W16 O26 98.6(5) . . ?
O5 W16 O26 86.5(4) . . ?
O25 W16 O26 161.5(4) . . ?
O78 W16 O48 98.4(5) . . ?
O5 W16 O48 160.9(5) . . ?
O25 W16 O48 88.3(4) . . ?
O26 W16 O48 88.0(4) . . ?
O78 W16 O85 173.3(5) . . ?
O5 W16 O85 85.5(4) . . ?
O25 W16 O85 76.9(4) . . ?
O26 W16 O85 84.6(4) . . ?
O48 W16 O85 75.7(4) . . ?
O84 W17 O37 102.2(5) . . ?
O84 W17 O64 98.0(5) . . ?
O37 W17 O64 159.7(5) . . ?
O84 W17 O10 101.5(5) . . ?
O37 W17 O10 86.7(4) . . ?
O64 W17 O10 90.4(4) . . ?
O84 W17 O49 98.3(5) . . ?
O37 W17 O49 88.2(5) . . ?
O64 W17 O49 87.8(5) . . ?
O10 W17 O49 160.2(5) . . ?
O84 W17 O83 170.0(5) . . ?
O37 W17 O83 85.0(4) . . ?
O64 W17 O83 74.8(4) . . ?
O10 W17 O83 85.7(4) . . ?
O49 W17 O83 74.8(4) . . ?
O79 W18 O65 100.2(5) . . ?
O79 W18 O52 100.0(5) . . ?
O65 W18 O52 88.1(5) . . ?
O79 W18 O16 99.4(5) . . ?
O65 W18 O16 88.1(5) . . ?
O52 W18 O16 160.6(4) . . ?
O79 W18 O27 99.4(5) . . ?
O65 W18 O27 160.3(5) . . ?
O52 W18 O27 90.5(5) . . ?
O16 W18 O27 86.7(4) . . ?
O79 W18 O86 172.1(5) . . ?
O65 W18 O86 85.1(4) . . ?
O52 W18 O86 86.0(4) . . ?
O16 W18 O86 74.8(4) . . ?
O27 W18 O86 75.2(4) . . ?
O88 W19 O57 100.2(6) . . ?
O88 W19 O40 98.1(5) . . ?
O57 W19 O40 89.4(5) . . ?
O88 W19 O44 101.9(5) . . ?
O57 W19 O44 87.9(5) . . ?
O40 W19 O44 159.9(4) . . ?
O88 W19 O29 99.5(5) . . ?
O57 W19 O29 160.3(4) . . ?
O40 W19 O29 88.3(5) . . ?
O44 W19 O29 87.6(5) . . ?
O88 W19 O82 170.2(5) . . ?
O57 W19 O82 86.4(4) . . ?
O40 W19 O82 74.6(4) . . ?
O44 W19 O82 85.4(4) . . ?
O29 W19 O82 74.1(4) . . ?
O74 W20 O33 100.3(5) . . ?
O74 W20 O34 100.0(5) . . ?
O33 W20 O34 87.3(4) . . ?
O74 W20 O48 97.9(5) . . ?
O33 W20 O48 161.8(5) . . ?
O34 W20 O48 90.4(4) . . ?
O74 W20 O28 98.9(5) . . ?
O33 W20 O28 89.0(4) . . ?
O34 W20 O28 161.1(4) . . ?
O48 W20 O28 87.3(4) . . ?
O74 W20 O85 172.4(4) . . ?
O33 W20 O85 85.7(4) . . ?
O34 W20 O85 84.8(4) . . ?
O48 W20 O85 76.1(4) . . ?
O28 W20 O85 76.4(4) . . ?
O87 W21 O70 101.5(6) . . ?
O87 W21 O50 99.7(6) . . ?
O70 W21 O50 89.5(5) . . ?
O87 W21 O52 101.3(6) . . ?
O70 W21 O52 87.1(5) . . ?
O50 W21 O52 159.0(5) . . ?
O87 W21 O14 100.0(6) . . ?
O70 W21 O14 158.5(5) . . ?
O50 W21 O14 89.0(5) . . ?
O52 W21 O14 86.6(5) . . ?
O87 W21 O66 171.6(6) . . ?
O70 W21 O66 85.4(4) . . ?
O50 W21 O66 75.3(4) . . ?
O52 W21 O66 83.8(4) . . ?
O14 W21 O66 73.5(4) . . ?
O80 W22 O44 100.4(5) . . ?
O80 W22 O68 98.9(6) . . ?
O44 W22 O68 89.4(5) . . ?
O80 W22 O47 98.4(5) . . ?
O44 W22 O47 161.2(4) . . ?
O68 W22 O47 86.7(5) . . ?
O80 W22 O49 99.8(6) . . ?
O44 W22 O49 89.3(5) . . ?
O68 W22 O49 161.2(4) . . ?
O47 W22 O49 88.5(5) . . ?
O80 W22 O83 171.9(5) . . ?
O44 W22 O83 86.3(4) . . ?
O68 W22 O83 85.5(4) . . ?
O47 W22 O83 75.0(4) . . ?
O49 W22 O83 75.7(4) . . ?
O71 W23 O70 99.7(6) . . ?
O71 W23 O64 99.3(6) . . ?
O70 W23 O64 161.0(5) . . ?
O71 W23 O65 102.3(6) . . ?
O70 W23 O65 86.5(5) . . ?
O64 W23 O65 89.8(5) . . ?
O71 W23 O47 98.7(6) . . ?
O70 W23 O47 88.2(5) . . ?
O64 W23 O47 88.5(5) . . ?
O65 W23 O47 158.9(5) . . ?
O71 W23 O83 171.6(5) . . ?
O70 W23 O83 85.3(4) . . ?
O64 W23 O83 75.8(4) . . ?
O65 W23 O83 84.7(4) . . ?
O47 W23 O83 74.6(4) . . ?
O81 W24 O32 100.2(5) . . ?
O81 W24 O68 101.3(5) . . ?
O32 W24 O68 158.5(5) . . ?
O81 W24 O57 100.9(5) . . ?
O32 W24 O57 88.2(5) . . ?
O68 W24 O57 87.8(5) . . ?
O81 W24 O50 99.7(5) . . ?
O32 W24 O50 88.6(5) . . ?
O68 W24 O50 87.8(5) . . ?
O57 W24 O50 159.3(5) . . ?
O81 W24 O66 171.4(5) . . ?
O32 W24 O66 73.3(4) . . ?
O68 W24 O66 85.3(4) . . ?
O57 W24 O66 84.6(4) . . ?
O50 W24 O66 74.9(4) . . ?
O3W Fe1 N18 96.7(5) . . ?
O3W Fe1 O19 86.3(4) . . ?
N18 Fe1 O19 140.6(5) . . ?
O3W Fe1 O4W 171.1(4) . . ?
N18 Fe1 O4W 91.1(4) . . ?
O19 Fe1 O4W 85.0(4) . . ?
O3W Fe1 N17 91.9(5) . . ?
N18 Fe1 N17 69.9(5) . . ?
O19 Fe1 N17 149.4(4) . . ?
O4W Fe1 N17 94.8(4) . . ?
O3W Fe1 O22 85.3(5) . . ?
N18 Fe1 O22 140.7(4) . . ?
O19 Fe1 O22 78.7(4) . . ?
O4W Fe1 O22 91.5(4) . . ?
N17 Fe1 O22 70.7(4) . . ?
O3W Fe1 N19 93.7(5) . . ?
N18 Fe1 N19 69.3(4) . . ?
O19 Fe1 N19 71.3(4) . . ?
O4W Fe1 N19 85.0(4) . . ?
N17 Fe1 N19 139.2(4) . . ?
O22 Fe1 N19 150.0(4) . . ?
O1W Fe2 O46 166.8(5) . . ?
O1W Fe2 O42 87.7(5) . . ?
O46 Fe2 O42 89.9(4) . . ?
O1W Fe2 N12 82.8(5) . . ?
O46 Fe2 N12 93.3(4) . . ?
O42 Fe2 N12 151.2(5) . . ?
O1W Fe2 O54 83.3(5) . . ?
O46 Fe2 O54 83.6(4) . . ?
O42 Fe2 O54 80.3(4) . . ?
N12 Fe2 O54 71.6(4) . . ?
O1W Fe2 N11 95.0(5) . . ?
O46 Fe2 N11 95.4(4) . . ?
O42 Fe2 N11 138.7(5) . . ?
N12 Fe2 N11 69.5(5) . . ?
O54 Fe2 N11 141.0(5) . . ?
O1W Fe2 N10 99.3(5) . . ?
O46 Fe2 N10 92.1(5) . . ?
O42 Fe2 N10 70.8(5) . . ?
N12 Fe2 N10 137.6(5) . . ?
O54 Fe2 N10 150.8(4) . . ?
N11 Fe2 N10 68.1(5) . . ?
O56 Fe3 O58 86.6(4) . . ?
O56 Fe3 N4 142.8(5) . . ?
O58 Fe3 N4 93.4(4) . . ?
O56 Fe3 N3 147.0(5) . . ?
O58 Fe3 N3 87.0(4) . . ?
N4 Fe3 N3 69.9(5) . . ?
O56 Fe3 N5 72.1(5) . . ?
O58 Fe3 N5 91.1(4) . . ?
N4 Fe3 N5 70.7(5) . . ?
N3 Fe3 N5 140.4(5) . . ?
O56 Fe3 O31 77.3(4) . . ?
O58 Fe3 O31 88.1(4) . . ?
N4 Fe3 O31 139.9(4) . . ?
N3 Fe3 O31 70.2(4) . . ?
N5 Fe3 O31 149.3(5) . . ?
O56 Fe3 O2W 87.4(4) . . ?
O58 Fe3 O2W 174.1(4) . . ?
N4 Fe3 O2W 91.1(4) . . ?
N3 Fe3 O2W 98.2(4) . . ?
N5 Fe3 O2W 86.8(4) . . ?
O31 Fe3 O2W 90.9(4) . . ?
O5W Fe4 O75 94.6(5) . . ?
O5W Fe4 O6W 179.6(5) . . ?
O75 Fe4 O6W 85.8(5) . . ?
O5W Fe4 O77 92.8(5) . . ?
O75 Fe4 O77 75.3(4) . . ?
O6W Fe4 O77 87.2(5) . . ?
O5W Fe4 N26 92.7(5) . . ?
O75 Fe4 N26 72.2(5) . . ?
O6W Fe4 N26 87.5(5) . . ?
O77 Fe4 N26 147.3(5) . . ?
O5W Fe4 N25 95.3(5) . . ?
O75 Fe4 N25 142.6(5) . . ?
O6W Fe4 N25 84.5(5) . . ?
O77 Fe4 N25 139.9(5) . . ?
N26 Fe4 N25 71.4(5) . . ?
O5W Fe4 N24 92.2(5) . . ?
O75 Fe4 N24 145.7(5) . . ?
O6W Fe4 N24 87.4(5) . . ?
O77 Fe4 N24 70.9(5) . . ?
N26 Fe4 N24 141.0(5) . . ?
N25 Fe4 N24 69.6(5) . . ?
O7W Fe5 O8W 175.0(11) . . ?
O7W Fe5 O2A 89.6(10) . . ?
O8W Fe5 O2A 93.8(8) . . ?
O7W Fe5 N3A 84.0(12) . . ?
O8W Fe5 N3A 91.2(10) . . ?
O2A Fe5 N3A 147.9(12) . . ?
O7W Fe5 N5A 100.0(12) . . ?
O8W Fe5 N5A 84.5(8) . . ?
O2A Fe5 N5A 72.1(11) . . ?
N3A Fe5 N5A 140.0(13) . . ?
O7W Fe5 O1A 86.1(11) . . ?
O8W Fe5 O1A 91.3(8) . . ?
O2A Fe5 O1A 74.3(9) . . ?
N3A Fe5 O1A 73.9(12) . . ?
N5A Fe5 O1A 145.7(12) . . ?
O7W Fe5 N4A 94.6(11) . . ?
O8W Fe5 N4A 85.0(9) . . ?
O2A Fe5 N4A 142.0(11) . . ?
N3A Fe5 N4A 70.1(13) . . ?
N5A Fe5 N4A 69.9(12) . . ?
O1A Fe5 N4A 143.7(11) . . ?
W1 O1 W3 119.8(5) . . ?
W9 O2 W3 119.6(5) . . ?
W11 O3 W7 149.2(6) . . ?
W10 O4 W8 147.5(5) . . ?
W16 O5 W3 149.0(5) . . ?
W12 O6 W6 148.8(6) . . ?
W6 O7 W1 148.9(6) . . ?
W5 O8 W13 119.9(5) . . ?
W6 O9 W14 120.3(5) . . ?
W7 O10 W17 148.8(6) . . ?
W1 O11 W12 149.4(6) . . ?
W2 O12 W5 118.7(5) . . ?
W8 O13 W4 146.2(6) . . ?
W8 O14 W21 119.8(5) . . ?
W3 O15 W5 146.5(6) . . ?
W7 O16 W18 120.6(6) . . ?
W15 O17 W6 118.9(5) . . ?
W10 O18 W4 148.1(6) . . ?
C31 O19 Fe1 118.3(10) . . ?
W2 O20 W13 118.5(5) . . ?
W10 O21 W7 119.6(5) . . ?
C23 O22 Fe1 117.0(10) . . ?
W2 O23 W9 146.2(5) . . ?
B1 O24 W6 125.6(7) . . ?
B1 O24 W15 127.7(7) . . ?
W6 O24 W15 89.4(3) . . ?
B1 O24 W14 125.0(8) . . ?
W6 O24 W14 88.9(3) . . ?
W15 O24 W14 88.3(3) . . ?
W16 O25 W12 119.2(5) . . ?
W5 O26 W16 149.1(6) . . ?
W10 O27 W18 118.6(5) . . ?
W12 O28 W20 119.2(5) . . ?
W11 O29 W19 121.1(5) . . ?
W2 O30 W14 148.7(5) . . ?
C1 O31 Fe3 114.5(10) . . ?
W24 O32 W8 121.1(6) . . ?
W20 O33 W15 149.0(6) . . ?
W13 O34 W20 148.1(6) . . ?
W9 O36 W1 120.3(5) . . ?
W11 O37 W17 148.2(6) . . ?
W4 O38 W11 120.1(5) . . ?
W19 O40 W4 120.6(5) . . ?
W14 O41 W15 119.4(5) . . ?
C12 O42 Fe2 119.5(10) . . ?
W13 O43 W15 148.7(6) . . ?
W22 O44 W19 146.9(6) . . ?
W8 O46 Fe2 145.1(6) . . ?
W22 O47 W23 120.7(5) . . ?
W20 O48 W16 118.4(6) . . ?
W17 O49 W22 120.9(5) . . ?
W21 O50 W24 121.7(6) . . ?
W18 O52 W21 148.1(6) . . ?
W9 O53 W14 151.2(6) . . ?
C20 O54 Fe2 117.9(10) . . ?
C9 O56 Fe3 116.5(11) . . ?
W19 O57 W24 148.7(6) . . ?
W11 O58 Fe3 143.9(6) . . ?
B1 O59 W2 126.7(8) . . ?
B1 O59 W13 124.5(8) . . ?
W2 O59 W13 91.0(3) . . ?
B1 O59 W5 124.3(7) . . ?
W2 O59 W5 90.6(3) . . ?
W13 O59 W5 88.7(3) . . ?
B1 O62 W3 126.2(8) . . ?
B1 O62 W1 125.3(7) . . ?
W3 O62 W1 88.8(3) . . ?
B1 O62 W9 126.7(7) . . ?
W3 O62 W9 89.5(3) . . ?
W1 O62 W9 88.3(3) . . ?
W17 O64 W23 121.3(6) . . ?
W18 O65 W23 148.6(7) . . ?
B2 O66 W8 127.5(8) . . ?
B2 O66 W24 125.1(8) . . ?
W8 O66 W24 89.7(4) . . ?
B2 O66 W21 125.1(8) . . ?
W8 O66 W21 89.4(3) . . ?
W24 O66 W21 88.1(3) . . ?
W22 O68 W24 147.0(6) . . ?
W21 O70 W23 149.8(6) . . ?
C44 O75 Fe4 117.2(11) . . ?
C34 O77 Fe4 117.3(12) . . ?
B2 O82 W11 126.0(8) . . ?
B2 O82 W4 126.2(8) . . ?
W11 O82 W4 89.8(4) . . ?
B2 O82 W19 124.4(8) . . ?
W11 O82 W19 89.5(3) . . ?
W4 O82 W19 89.6(4) . . ?
B2 O83 W22 125.7(8) . . ?
B2 O83 W23 126.2(8) . . ?
W22 O83 W23 89.6(3) . . ?
B2 O83 W17 126.6(8) . . ?
W22 O83 W17 88.6(4) . . ?
W23 O83 W17 88.1(3) . . ?
B1 O85 W16 126.9(7) . . ?
B1 O85 W20 126.7(7) . . ?
W16 O85 W20 89.7(3) . . ?
B1 O85 W12 124.8(7) . . ?
W16 O85 W12 88.1(3) . . ?
W20 O85 W12 88.5(3) . . ?
B2 O86 W10 126.8(8) . . ?
B2 O86 W18 124.5(8) . . ?
W10 O86 W18 89.3(3) . . ?
B2 O86 W7 126.1(8) . . ?
W10 O86 W7 89.2(4) . . ?
W18 O86 W7 89.1(3) . . ?
O31 C1 N1 121.5(14) . . ?
O31 C1 N2 124.1(14) . . ?
N1 C1 N2 114.2(15) . . ?
N3 C2 C3 115.9(15) . . ?
N3 C2 C11 121.1(17) . . ?
C3 C2 C11 123.0(17) . . ?
N4 C3 C4 120.9(15) . . ?
N4 C3 C2 113.3(14) . . ?
C4 C3 C2 125.8(16) . . ?
C5 C4 C3 117.8(17) . . ?
C6 C5 C4 120.2(17) . . ?
C5 C6 C7 120.2(17) . . ?
N4 C7 C6 119.3(16) . . ?
N4 C7 C8 114.7(14) . . ?
C6 C7 C8 125.9(16) . . ?
N5 C8 C7 112.8(15) . . ?
N5 C8 C10 126.2(16) . . ?
C7 C8 C10 121.0(16) . . ?
O56 C9 N7 123.0(17) . . ?
O56 C9 N6 124.0(15) . . ?
N7 C9 N6 113.0(16) . . ?
O42 C12 N8 123.2(17) . . ?
O42 C12 N9 119.2(15) . . ?
N8 C12 N9 117.6(18) . . ?
N10 C13 C14 111.2(14) . . ?
N10 C13 C21 123.6(14) . . ?
C14 C13 C21 125.2(13) . . ?
N11 C14 C15 120.3(15) . . ?
N11 C14 C13 115.8(13) . . ?
C15 C14 C13 123.8(15) . . ?
C16 C15 C14 120.0(17) . . ?
C17 C16 C15 117.3(17) . . ?
C16 C17 C18 122.5(16) . . ?
C17 C18 N11 119.3(15) . . ?
C17 C18 C19 127.4(15) . . ?
N11 C18 C19 113.2(13) . . ?
N12 C19 C18 112.1(13) . . ?
N12 C19 C22 127.8(15) . . ?
C18 C19 C22 120.1(13) . . ?
O54 C20 N14 124.6(15) . . ?
O54 C20 N13 118.4(14) . . ?
N14 C20 N13 117.0(15) . . ?
O22 C23 N15 123.3(15) . . ?
O22 C23 N16 121.6(14) . . ?
N15 C23 N16 115.0(15) . . ?
N17 C24 C25 112.2(13) . . ?
N17 C24 C33 126.6(16) . . ?
C25 C24 C33 121.3(14) . . ?
N18 C25 C26 120.4(15) . . ?
N18 C25 C24 113.6(13) . . ?
C26 C25 C24 125.9(15) . . ?
C27 C26 C25 121.9(17) . . ?
C26 C27 C28 117.8(16) . . ?
C27 C28 C29 120.2(15) . . ?
N18 C29 C30 114.8(12) . . ?
N18 C29 C28 119.4(14) . . ?
C30 C29 C28 125.7(14) . . ?
N19 C30 C29 113.4(13) . . ?
N19 C30 C32 126.3(13) . . ?
C29 C30 C32 120.2(12) . . ?
O19 C31 N21 122.2(15) . . ?
O19 C31 N20 120.9(14) . . ?
N21 C31 N20 116.8(15) . . ?
O77 C34 N22 118.4(17) . . ?
O77 C34 N23 123.0(16) . . ?
N22 C34 N23 118.5(15) . . ?
O62 B1 O24 111.0(10) . . ?
O62 B1 O85 110.5(10) . . ?
O24 B1 O85 108.9(10) . . ?
O62 B1 O59 108.4(10) . . ?
O24 B1 O59 108.9(10) . . ?
O85 B1 O59 109.1(10) . . ?
O83 B2 O66 111.0(11) . . ?
O83 B2 O86 109.9(11) . . ?
O66 B2 O86 109.2(10) . . ?
O83 B2 O82 109.5(10) . . ?
O66 B2 O82 109.6(10) . . ?
O86 B2 O82 107.6(10) . . ?
N24 C35 C36 113.1(15) . . ?
N24 C35 C43 126.7(16) . . ?
C36 C35 C43 120.2(15) . . ?
N25 C36 C37 123.2(15) . . ?
N25 C36 C35 112.1(14) . . ?
C37 C36 C35 124.7(15) . . ?
C36 C37 C38 118.5(15) . . ?
C39 C38 C37 117.9(15) . . ?
C40 C39 C38 119.9(16) . . ?
N25 C40 C39 120.4(16) . . ?
N25 C40 C41 114.8(14) . . ?
C39 C40 C41 124.8(15) . . ?
N26 C41 C42 129.8(16) . . ?
N26 C41 C40 110.4(14) . . ?
C42 C41 C40 119.8(15) . . ?
O75 C44 N27 123.7(16) . . ?
O75 C44 N28 120.2(16) . . ?
N27 C44 N28 116.0(15) . . ?
C1 N2 N3 108.3(13) . . ?
C2 N3 N2 120.3(13) . . ?
C2 N3 Fe3 120.3(11) . . ?
N2 N3 Fe3 119.4(9) . . ?
C7 N4 C3 121.2(14) . . ?
C7 N4 Fe3 118.4(10) . . ?
C3 N4 Fe3 120.3(10) . . ?
C8 N5 N6 119.7(15) . . ?
C8 N5 Fe3 122.6(12) . . ?
N6 N5 Fe3 117.5(10) . . ?
N5 N6 C9 109.8(14) . . ?
C12 N9 N10 113.8(14) . . ?
C13 N10 N9 119.2(13) . . ?
C13 N10 Fe2 124.0(10) . . ?
N9 N10 Fe2 116.7(9) . . ?
C14 N11 C18 120.5(13) . . ?
C14 N11 Fe2 120.2(10) . . ?
C18 N11 Fe2 119.0(10) . . ?
C19 N12 N13 117.6(14) . . ?
C19 N12 Fe2 124.6(10) . . ?
N13 N12 Fe2 116.7(9) . . ?
N12 N13 C20 113.9(13) . . ?
C23 N16 N17 113.0(12) . . ?
C24 N17 N16 120.2(12) . . ?
C24 N17 Fe1 122.5(11) . . ?
N16 N17 Fe1 117.1(8) . . ?
C29 N18 C25 120.2(13) . . ?
C29 N18 Fe1 119.0(9) . . ?
C25 N18 Fe1 119.9(10) . . ?
C30 N19 N20 122.0(13) . . ?
C30 N19 Fe1 120.4(9) . . ?
N20 N19 Fe1 115.0(9) . . ?
N19 N20 C31 113.3(12) . . ?
C34 N23 N24 110.6(13) . . ?
C35 N24 N23 119.6(14) . . ?
C35 N24 Fe4 123.3(11) . . ?
N23 N24 Fe4 117.0(10) . . ?
C36 N25 C40 120.0(14) . . ?
C36 N25 Fe4 121.5(11) . . ?
C40 N25 Fe4 118.3(11) . . ?
C41 N26 N27 118.4(13) . . ?
C41 N26 Fe4 125.1(12) . . ?
N27 N26 Fe4 116.3(9) . . ?
C44 N27 N26 110.4(13) . . ?
C9A O2A Fe5 115(2) . . ?
C1A O1A Fe5 109(3) . . ?
N3A N2A C1A 104(4) . . ?
N2A N3A C2A 116(4) . . ?
N2A N3A Fe5 122(3) . . ?
C2A N3A Fe5 122(3) . . ?
C7A N4A C3A 131(4) . . ?
C7A N4A Fe5 115(3) . . ?
C3A N4A Fe5 115(3) . . ?
C8A N5A N6A 124(4) . . ?
C8A N5A Fe5 117(3) . . ?
N6A N5A Fe5 118(2) . . ?
N5A N6A C9A 112(4) . . ?
O1A C1A N1A 111(4) . . ?
O1A C1A N2A 130(5) . . ?
N1A C1A N2A 118(5) . . ?
C3A C2A N3A 109(4) . . ?
C3A C2A C11A 139(4) . . ?
N3A C2A C11A 113(4) . . ?
C2A C3A N4A 125(4) . . ?
C2A C3A C4A 109(4) . . ?
N4A C3A C4A 125(4) . . ?
C5A C4A C3A 101(4) . . ?
C4A C5A C6A 136(4) . . ?
C5A C6A C7A 120(4) . . ?
C8A C7A N4A 115(4) . . ?
C8A C7A C6A 137(4) . . ?
N4A C7A C6A 106(4) . . ?
N5A C8A C7A 123(5) . . ?
N5A C8A C10A 111(4) . . ?
C7A C8A C10A 126(4) . . ?
O2A C9A N7A 119(4) . . ?
O2A C9A N6A 121(4) . . ?
N7A C9A N6A 120(4) . . ?

loop_
_geom_bond_atom_site_label_1
_geom_bond_atom_site_label_2
_geom_bond_distance
_geom_bond_site_symmetry_2
_geom_bond_publ_flag
W1 O69 1.723(9) . ?
W1 O11 1.849(10) . ?
W1 O1 1.881(10) . ?
W1 O7 1.915(10) . ?
W1 O36 1.928(10) . ?
W1 O62 2.375(9) . ?
W2 O55 1.724(10) . ?
W2 O30 1.885(10) . ?
W2 O23 1.891(9) . ?
W2 O20 1.905(10) . ?
W2 O12 1.911(10) . ?
W2 O59 2.278(9) . ?
W3 O67 1.719(11) . ?
W3 O15 1.871(9) . ?
W3 O5 1.902(11) . ?
W3 O2 1.937(10) . ?
W3 O1 1.944(9) . ?
W3 O62 2.355(9) . ?
W4 O35 1.707(10) . ?
W4 O38 1.885(10) . ?
W4 O18 1.895(9) . ?
W4 O40 1.918(10) . ?
W4 O13 1.931(10) . ?
W4 O82 2.344(10) . ?
W5 O61 1.701(10) . ?
W5 O26 1.861(10) . ?
W5 O8 1.893(9) . ?
W5 O15 1.933(9) . ?
W5 O12 1.950(10) . ?
W5 O59 2.395(9) . ?
W6 O76 1.709(11) . ?
W6 O7 1.861(10) . ?
W6 O9 1.881(10) . ?
W6 O6 1.911(11) . ?
W6 O17 1.944(10) . ?
W6 O24 2.331(9) . ?
W7 O51 1.716(11) . ?
W7 O10 1.880(11) . ?
W7 O16 1.890(10) . ?
W7 O21 1.917(10) . ?
W7 O3 1.929(9) . ?
W7 O86 2.367(11) . ?
W8 O46 1.717(12) . ?
W8 O14 1.899(10) . ?
W8 O4 1.900(10) . ?
W8 O13 1.902(10) . ?
W8 O32 1.914(11) . ?
W8 O66 2.274(10) . ?
W9 O39 1.724(11) . ?
W9 O53 1.875(10) . ?
W9 O36 1.890(9) . ?
W9 O2 1.922(10) . ?
W9 O23 1.928(9) . ?
W9 O62 2.381(9) . ?
W10 O73 1.715(11) . ?
W10 O18 1.886(9) . ?
W10 O4 1.888(10) . ?
W10 O27 1.890(10) . ?
W10 O21 1.915(10) . ?
W10 O86 2.348(11) . ?
W11 O58 1.722(9) . ?
W11 O3 1.873(9) . ?
W11 O37 1.878(11) . ?
W11 O29 1.895(11) . ?
W11 O38 1.931(10) . ?
W11 O82 2.339(10) . ?
W12 O60 1.698(10) . ?
W12 O6 1.878(11) . ?
W12 O28 1.903(10) . ?
W12 O25 1.906(10) . ?
W12 O11 1.942(10) . ?
W12 O85 2.388(9) . ?
W13 O45 1.726(10) . ?
W13 O43 1.844(10) . ?
W13 O34 1.889(11) . ?
W13 O20 1.939(11) . ?
W13 O8 1.943(10) . ?
W13 O59 2.354(9) . ?
W14 O63 1.729(11) . ?
W14 O53 1.898(10) . ?
W14 O30 1.904(10) . ?
W14 O41 1.917(10) . ?
W14 O9 1.926(9) . ?
W14 O24 2.385(9) . ?
W15 O72 1.729(11) . ?
W15 O17 1.896(10) . ?
W15 O33 1.899(12) . ?
W15 O41 1.919(11) . ?
W15 O43 1.947(10) . ?
W15 O24 2.373(10) . ?
W16 O78 1.746(11) . ?
W16 O5 1.893(11) . ?
W16 O25 1.906(10) . ?
W16 O26 1.920(10) . ?
W16 O48 1.943(11) . ?
W16 O85 2.343(10) . ?
W17 O84 1.707(12) . ?
W17 O37 1.897(11) . ?
W17 O64 1.900(11) . ?
W17 O10 1.905(11) . ?
W17 O49 1.909(11) . ?
W17 O83 2.410(11) . ?
W18 O79 1.712(10) . ?
W18 O65 1.867(12) . ?
W18 O52 1.888(11) . ?
W18 O16 1.932(11) . ?
W18 O27 1.961(11) . ?
W18 O86 2.365(9) . ?
W19 O88 1.692(11) . ?
W19 O57 1.865(12) . ?
W19 O40 1.907(11) . ?
W19 O44 1.915(12) . ?
W19 O29 1.917(11) . ?
W19 O82 2.373(10) . ?
W20 O74 1.748(11) . ?
W20 O33 1.894(12) . ?
W20 O34 1.897(10) . ?
W20 O48 1.911(12) . ?
W20 O28 1.930(10) . ?
W20 O85 2.350(9) . ?
W21 O87 1.696(12) . ?
W21 O70 1.875(12) . ?
W21 O50 1.899(11) . ?
W21 O52 1.902(11) . ?
W21 O14 1.914(11) . ?
W21 O66 2.411(10) . ?
W22 O80 1.722(13) . ?
W22 O44 1.874(12) . ?
W22 O68 1.886(12) . ?
W22 O47 1.905(11) . ?
W22 O49 1.923(12) . ?
W22 O83 2.363(10) . ?
W23 O71 1.699(12) . ?
W23 O70 1.895(12) . ?
W23 O64 1.909(11) . ?
W23 O65 1.916(12) . ?
W23 O47 1.928(11) . ?
W23 O83 2.365(10) . ?
W24 O81 1.699(12) . ?
W24 O32 1.875(12) . ?
W24 O68 1.904(12) . ?
W24 O57 1.919(12) . ?
W24 O50 1.933(11) . ?
W24 O66 2.402(10) . ?
Fe1 O3W 2.153(10) . ?
Fe1 N18 2.190(12) . ?
Fe1 O19 2.193(10) . ?
Fe1 O4W 2.197(11) . ?
Fe1 N17 2.215(12) . ?
Fe1 O22 2.216(11) . ?
Fe1 N19 2.242(12) . ?
Fe2 O1W 2.152(11) . ?
Fe2 O46 2.173(11) . ?
Fe2 O42 2.184(11) . ?
Fe2 N12 2.196(13) . ?
Fe2 O54 2.213(11) . ?
Fe2 N11 2.232(12) . ?
Fe2 N10 2.246(13) . ?
Fe3 O56 2.155(11) . ?
Fe3 O58 2.183(9) . ?
Fe3 N4 2.207(12) . ?
Fe3 N3 2.208(13) . ?
Fe3 N5 2.209(14) . ?
Fe3 O31 2.239(11) . ?
Fe3 O2W 2.240(11) . ?
Fe4 O5W 1.929(12) . ?
Fe4 O75 2.098(12) . ?
Fe4 O6W 2.106(12) . ?
Fe4 O77 2.155(11) . ?
Fe4 N26 2.175(13) . ?
Fe4 N25 2.176(14) . ?
Fe4 N24 2.196(13) . ?
Fe5 O7W 2.11(2) . ?
Fe5 O8W 2.139(17) . ?
Fe5 O2A 2.18(2) . ?
Fe5 N3A 2.20(3) . ?
Fe5 N5A 2.22(3) . ?
Fe5 O1A 2.25(3) . ?
Fe5 N4A 2.26(3) . ?
O19 C31 1.240(18) . ?
O22 C23 1.259(18) . ?
O24 B1 1.512(17) . ?
O31 C1 1.257(18) . ?
O42 C12 1.29(2) . ?
O54 C20 1.249(18) . ?
O56 C9 1.254(19) . ?
O59 B1 1.556(15) . ?
O62 B1 1.507(17) . ?
O66 B2 1.504(18) . ?
O75 C44 1.255(19) . ?
O77 C34 1.230(18) . ?
O82 B2 1.555(16) . ?
O83 B2 1.500(17) . ?
O85 B1 1.537(17) . ?
O86 B2 1.538(17) . ?
C1 N1 1.325(18) . ?
C1 N2 1.374(19) . ?
C2 N3 1.30(2) . ?
C2 C3 1.43(2) . ?
C2 C11 1.49(3) . ?
C3 N4 1.335(19) . ?
C3 C4 1.41(2) . ?
C4 C5 1.37(3) . ?
C5 C6 1.35(2) . ?
C6 C7 1.40(2) . ?
C7 N4 1.332(19) . ?
C7 C8 1.50(2) . ?
C8 N5 1.26(2) . ?
C8 C10 1.52(2) . ?
C9 N7 1.33(2) . ?
C9 N6 1.39(2) . ?
C12 N8 1.31(2) . ?
C12 N9 1.37(2) . ?
C13 N10 1.297(18) . ?
C13 C14 1.46(2) . ?
C13 C21 1.53(2) . ?
C14 N11 1.332(19) . ?
C14 C15 1.39(2) . ?
C15 C16 1.39(2) . ?
C16 C17 1.36(2) . ?
C17 C18 1.36(2) . ?
C18 N11 1.37(2) . ?
C18 C19 1.49(2) . ?
C19 N12 1.269(18) . ?
C19 C22 1.51(2) . ?
C20 N14 1.32(2) . ?
C20 N13 1.424(19) . ?
C23 N15 1.32(2) . ?
C23 N16 1.357(19) . ?
C24 N17 1.298(18) . ?
C24 C25 1.47(2) . ?
C24 C33 1.48(2) . ?
C25 N18 1.352(18) . ?
C25 C26 1.40(2) . ?
C26 C27 1.33(2) . ?
C27 C28 1.40(2) . ?
C28 C29 1.420(19) . ?
C29 N18 1.346(18) . ?
C29 C30 1.414(19) . ?
C30 N19 1.276(17) . ?
C30 C32 1.50(2) . ?
C31 N21 1.340(18) . ?
C31 N20 1.396(19) . ?
C34 N22 1.34(2) . ?
C34 N23 1.36(2) . ?
C35 N24 1.25(2) . ?
C35 C36 1.50(2) . ?
C35 C43 1.52(2) . ?
C36 N25 1.324(19) . ?
C36 C37 1.37(2) . ?
C37 C38 1.41(2) . ?
C38 C39 1.40(2) . ?
C39 C40 1.39(2) . ?
C40 N25 1.355(19) . ?
C40 C41 1.53(2) . ?
C41 N26 1.25(2) . ?
C41 C42 1.51(2) . ?
C44 N27 1.33(2) . ?
C44 N28 1.39(2) . ?
N2 N3 1.408(17) . ?
N5 N6 1.371(18) . ?
N9 N10 1.380(16) . ?
N12 N13 1.368(17) . ?
N16 N17 1.371(18) . ?
N19 N20 1.376(16) . ?
N23 N24 1.363(17) . ?
N26 N27 1.380(17) . ?
O2A C9A 1.34(4) . ?
O1A C1A 1.33(4) . ?
N1A C1A 1.34(5) . ?
N2A N3A 1.41(4) . ?
N2A C1A 1.44(5) . ?
N3A C2A 1.42(4) . ?
N4A C7A 1.343(10) . ?
N4A C3A 1.347(10) . ?
N5A C8A 1.22(4) . ?
N5A N6A 1.34(4) . ?
N6A C9A 1.38(4) . ?
N7A C9A 1.36(4) . ?
C2A C3A 1.33(5) . ?
C2A C11A 1.56(5) . ?
C3A C4A 1.359(10) . ?
C4A C5A 1.351(10) . ?
C5A C6A 1.357(10) . ?
C6A C7A 1.357(10) . ?
C7A C8A 1.32(4) . ?
C8A C10A 1.60(5) . ?

loop_
_geom_torsion_atom_site_label_1
_geom_torsion_atom_site_label_2
_geom_torsion_atom_site_label_3
_geom_torsion_atom_site_label_4
_geom_torsion
_geom_torsion_site_symmetry_1
_geom_torsion_site_symmetry_2
_geom_torsion_site_symmetry_3
_geom_torsion_site_symmetry_4
_geom_torsion_publ_flag
O69 W1 O1 W3 -171.4(6) . . . . ?
O11 W1 O1 W3 87.5(6) . . . . ?
O7 W1 O1 W3 2.2(17) . . . . ?
O36 W1 O1 W3 -73.9(6) . . . . ?
O62 W1 O1 W3 1.3(5) . . . . ?
O58 W11 O3 W7 -136.9(12) . . . . ?
O37 W11 O3 W7 -37.1(12) . . . . ?
O29 W11 O3 W7 46(2) . . . . ?
O38 W11 O3 W7 125.2(12) . . . . ?
O82 W11 O3 W7 50.5(12) . . . . ?
O73 W10 O4 W8 135.9(11) . . . . ?
O18 W10 O4 W8 36.9(11) . . . . ?
O27 W10 O4 W8 -126.7(11) . . . . ?
O21 W10 O4 W8 -42.9(18) . . . . ?
O86 W10 O4 W8 -49.7(10) . . . . ?
O46 W8 O4 W10 -135.4(11) . . . . ?
O14 W8 O4 W10 126.9(11) . . . . ?
O13 W8 O4 W10 -38.0(11) . . . . ?
O32 W8 O4 W10 40(2) . . . . ?
O66 W8 O4 W10 49.8(10) . . . . ?
O78 W16 O5 W3 131.4(11) . . . . ?
O25 W16 O5 W3 -128.2(11) . . . . ?
O26 W16 O5 W3 33.4(11) . . . . ?
O48 W16 O5 W3 -40(2) . . . . ?
O85 W16 O5 W3 -51.5(11) . . . . ?
O60 W12 O6 W6 131.2(10) . . . . ?
O28 W12 O6 W6 -129.7(10) . . . . ?
O25 W12 O6 W6 -44.1(19) . . . . ?
O11 W12 O6 W6 31.3(10) . . . . ?
O85 W12 O6 W6 -53.9(10) . . . . ?
O76 W6 O7 W1 129.9(11) . . . . ?
O9 W6 O7 W1 -129.7(11) . . . . ?
O6 W6 O7 W1 31.3(11) . . . . ?
O17 W6 O7 W1 -44(2) . . . . ?
O24 W6 O7 W1 -53.4(10) . . . . ?
O61 W5 O8 W13 -173.5(6) . . . . ?
O26 W5 O8 W13 84.4(6) . . . . ?
O15 W5 O8 W13 -8.1(15) . . . . ?
O12 W5 O8 W13 -75.3(6) . . . . ?
O59 W5 O8 W13 -1.6(5) . . . . ?
O76 W6 O9 W14 -174.0(6) . . . . ?
O7 W6 O9 W14 85.6(6) . . . . ?
O6 W6 O9 W14 -2.9(17) . . . . ?
O17 W6 O9 W14 -76.1(6) . . . . ?
O24 W6 O9 W14 0.1(5) . . . . ?
O51 W7 O10 W17 -137.2(11) . . . . ?
O16 W7 O10 W17 122.5(11) . . . . ?
O21 W7 O10 W17 33(2) . . . . ?
O3 W7 O10 W17 -38.0(11) . . . . ?
O86 W7 O10 W17 47.1(11) . . . . ?
O69 W1 O11 W12 135.3(11) . . . . ?
O1 W1 O11 W12 -124.7(12) . . . . ?
O7 W1 O11 W12 34.8(12) . . . . ?
O36 W1 O11 W12 -33(2) . . . . ?
O62 W1 O11 W12 -48.8(11) . . . . ?
O46 W8 O14 W21 168.8(6) . . . . ?
O4 W8 O14 W21 -90.4(6) . . . . ?
O13 W8 O14 W21 -13(2) . . . . ?
O32 W8 O14 W21 72.2(7) . . . . ?
O66 W8 O14 W21 -3.4(6) . . . . ?
O67 W3 O15 W5 131.0(10) . . . . ?
O5 W3 O15 W5 28.7(10) . . . . ?
O2 W3 O15 W5 -131.5(10) . . . . ?
O1 W3 O15 W5 -48.5(19) . . . . ?
O62 W3 O15 W5 -56.0(10) . . . . ?
O51 W7 O16 W18 172.1(6) . . . . ?
O10 W7 O16 W18 -87.9(6) . . . . ?
O21 W7 O16 W18 74.0(6) . . . . ?
O3 W7 O16 W18 -9.8(17) . . . . ?
O86 W7 O16 W18 -1.1(5) . . . . ?
O72 W15 O17 W6 -173.1(6) . . . . ?
O33 W15 O17 W6 87.4(6) . . . . ?
O41 W15 O17 W6 -73.0(6) . . . . ?
O43 W15 O17 W6 8.2(17) . . . . ?
O24 W15 O17 W6 2.8(5) . . . . ?
O73 W10 O18 W4 -138.1(11) . . . . ?
O4 W10 O18 W4 -37.5(11) . . . . ?
O27 W10 O18 W4 40(2) . . . . ?
O21 W10 O18 W4 123.1(11) . . . . ?
O86 W10 O18 W4 47.3(11) . . . . ?
O35 W4 O18 W10 138.7(11) . . . . ?
O38 W4 O18 W10 -122.7(11) . . . . ?
O40 W4 O18 W10 -33(2) . . . . ?
O13 W4 O18 W10 38.3(11) . . . . ?
O82 W4 O18 W10 -47.4(11) . . . . ?
O55 W2 O23 W9 134.8(10) . . . . ?
O30 W2 O23 W9 35.5(10) . . . . ?
O20 W2 O23 W9 -41(2) . . . . ?
O12 W2 O23 W9 -126.8(10) . . . . ?
O59 W2 O23 W9 -49.8(10) . . . . ?
O61 W5 O26 W16 132.8(11) . . . . ?
O8 W5 O26 W16 -126.4(11) . . . . ?
O15 W5 O26 W16 32.4(11) . . . . ?
O12 W5 O26 W16 -38(2) . . . . ?
O59 W5 O26 W16 -51.0(11) . . . . ?
O73 W10 O27 W18 -173.5(6) . . . . ?
O18 W10 O27 W18 8.4(19) . . . . ?
O4 W10 O27 W18 85.7(6) . . . . ?
O21 W10 O27 W18 -74.7(6) . . . . ?
O86 W10 O27 W18 0.9(5) . . . . ?
O58 W11 O29 W19 -171.7(6) . . . . ?
O3 W11 O29 W19 5.5(18) . . . . ?
O37 W11 O29 W19 87.8(7) . . . . ?
O38 W11 O29 W19 -74.2(6) . . . . ?
O82 W11 O29 W19 0.8(6) . . . . ?
O55 W2 O30 W14 -134.3(12) . . . . ?
O23 W2 O30 W14 -35.2(12) . . . . ?
O20 W2 O30 W14 129.7(12) . . . . ?
O12 W2 O30 W14 53(2) . . . . ?
O59 W2 O30 W14 53.1(12) . . . . ?
O81 W24 O32 W8 170.9(7) . . . . ?
O68 W24 O32 W8 -9.1(17) . . . . ?
O57 W24 O32 W8 -88.3(7) . . . . ?
O50 W24 O32 W8 71.3(7) . . . . ?
O66 W24 O32 W8 -3.3(5) . . . . ?
O74 W20 O33 W15 -133.5(11) . . . . ?
O34 W20 O33 W15 -33.8(11) . . . . ?
O48 W20 O33 W15 49(2) . . . . ?
O28 W20 O33 W15 127.7(11) . . . . ?
O85 W20 O33 W15 51.2(11) . . . . ?
O72 W15 O33 W20 134.9(11) . . . . ?
O17 W15 O33 W20 -126.5(11) . . . . ?
O41 W15 O33 W20 -38(2) . . . . ?
O43 W15 O33 W20 33.5(11) . . . . ?
O24 W15 O33 W20 -50.8(11) . . . . ?
O45 W13 O34 W20 -132.7(11) . . . . ?
O43 W13 O34 W20 -32.9(11) . . . . ?
O20 W13 O34 W20 56.5(19) . . . . ?
O8 W13 O34 W20 129.4(11) . . . . ?
O59 W13 O34 W20 53.6(11) . . . . ?
O74 W20 O34 W13 132.7(11) . . . . ?
O33 W20 O34 W13 32.7(11) . . . . ?
O48 W20 O34 W13 -129.2(11) . . . . ?
O28 W20 O34 W13 -46(2) . . . . ?
O85 W20 O34 W13 -53.2(11) . . . . ?
O39 W9 O36 W1 -169.6(6) . . . . ?
O53 W9 O36 W1 87.7(6) . . . . ?
O2 W9 O36 W1 -72.1(6) . . . . ?
O23 W9 O36 W1 2.7(16) . . . . ?
O62 W9 O36 W1 3.0(5) . . . . ?
O58 W11 O37 W17 135.7(11) . . . . ?
O3 W11 O37 W17 35.5(12) . . . . ?
O29 W11 O37 W17 -125.6(12) . . . . ?
O38 W11 O37 W17 -42(2) . . . . ?
O82 W11 O37 W17 -50.3(12) . . . . ?
O84 W17 O37 W11 -136.8(12) . . . . ?
O64 W17 O37 W11 46(2) . . . . ?
O10 W17 O37 W11 -35.7(12) . . . . ?
O49 W17 O37 W11 125.2(12) . . . . ?
O83 W17 O37 W11 50.3(12) . . . . ?
O35 W4 O38 W11 -171.6(6) . . . . ?
O18 W4 O38 W11 87.8(6) . . . . ?
O40 W4 O38 W11 -73.5(6) . . . . ?
O13 W4 O38 W11 5.6(16) . . . . ?
O82 W4 O38 W11 1.4(5) . . . . ?
O45 W13 O43 W15 134.0(12) . . . . ?
O34 W13 O43 W15 33.4(12) . . . . ?
O20 W13 O43 W15 -126.8(12) . . . . ?
O8 W13 O43 W15 -45(2) . . . . ?
O59 W13 O43 W15 -52.9(12) . . . . ?
O80 W22 O44 W19 131.9(11) . . . . ?
O68 W22 O44 W19 33.0(11) . . . . ?
O47 W22 O44 W19 -45(2) . . . . ?
O49 W22 O44 W19 -128.2(11) . . . . ?
O83 W22 O44 W19 -52.5(11) . . . . ?
O14 W8 O46 Fe2 -45.7(10) . . . . ?
O4 W8 O46 Fe2 -136.9(10) . . . . ?
O13 W8 O46 Fe2 134.8(10) . . . . ?
O32 W8 O46 Fe2 44.6(10) . . . . ?
O87 W21 O50 W24 171.1(7) . . . . ?
O70 W21 O50 W24 -87.3(7) . . . . ?
O52 W21 O50 W24 -6.7(18) . . . . ?
O14 W21 O50 W24 71.2(7) . . . . ?
O66 W21 O50 W24 -2.0(6) . . . . ?
O79 W18 O52 W21 -130.7(12) . . . . ?
O65 W18 O52 W21 -30.7(12) . . . . ?
O16 W18 O52 W21 48(2) . . . . ?
O27 W18 O52 W21 129.7(12) . . . . ?
O86 W18 O52 W21 54.5(12) . . . . ?
O39 W9 O53 W14 135.9(12) . . . . ?
O36 W9 O53 W14 -123.6(12) . . . . ?
O2 W9 O53 W14 -32(2) . . . . ?
O23 W9 O53 W14 36.3(12) . . . . ?
O62 W9 O53 W14 -47.9(12) . . . . ?
O63 W14 O53 W9 -134.2(12) . . . . ?
O30 W14 O53 W9 -35.4(12) . . . . ?
O41 W14 O53 W9 43(2) . . . . ?
O9 W14 O53 W9 124.2(12) . . . . ?
O24 W14 O53 W9 49.8(12) . . . . ?
O88 W19 O57 W24 135.2(12) . . . . ?
O40 W19 O57 W24 -126.6(12) . . . . ?
O44 W19 O57 W24 33.5(12) . . . . ?
O29 W19 O57 W24 -43(2) . . . . ?
O82 W19 O57 W24 -52.0(12) . . . . ?
O3 W11 O58 Fe3 153.4(9) . . . . ?
O37 W11 O58 Fe3 65.0(10) . . . . ?
O29 W11 O58 Fe3 -27.5(10) . . . . ?
O38 W11 O58 Fe3 -115.8(9) . . . . ?
O84 W17 O64 W23 -171.5(7) . . . . ?
O37 W17 O64 W23 5.4(17) . . . . ?
O10 W17 O64 W23 86.8(6) . . . . ?
O49 W17 O64 W23 -73.5(7) . . . . ?
O83 W17 O64 W23 1.4(5) . . . . ?
O79 W18 O65 W23 131.5(13) . . . . ?
O52 W18 O65 W23 31.7(13) . . . . ?
O16 W18 O65 W23 -129.3(13) . . . . ?
O27 W18 O65 W23 -55(2) . . . . ?
O86 W18 O65 W23 -54.4(13) . . . . ?
O80 W22 O68 W24 -132.3(12) . . . . ?
O44 W22 O68 W24 -31.8(12) . . . . ?
O47 W22 O68 W24 129.7(12) . . . . ?
O49 W22 O68 W24 54(2) . . . . ?
O83 W22 O68 W24 54.5(12) . . . . ?
O87 W21 O70 W23 -134.8(14) . . . . ?
O50 W21 O70 W23 125.4(14) . . . . ?
O52 W21 O70 W23 -33.8(14) . . . . ?
O14 W21 O70 W23 39(2) . . . . ?
O66 W21 O70 W23 50.2(14) . . . . ?
O71 W23 O70 W21 135.8(14) . . . . ?
O64 W23 O70 W21 -45(2) . . . . ?
O65 W23 O70 W21 33.9(14) . . . . ?
O47 W23 O70 W21 -125.6(14) . . . . ?
O83 W23 O70 W21 -51.0(14) . . . . ?
Fe3 O31 C1 N1 162.1(12) . . . . ?
Fe3 O31 C1 N2 -22(2) . . . . ?
N3 C2 C3 N4 1(2) . . . . ?
C11 C2 C3 N4 -177.3(17) . . . . ?
N3 C2 C3 C4 -178.1(16) . . . . ?
C11 C2 C3 C4 3(3) . . . . ?
N4 C3 C4 C5 -4(2) . . . . ?
C2 C3 C4 C5 175.4(16) . . . . ?
C3 C4 C5 C6 8(3) . . . . ?
C4 C5 C6 C7 -6(3) . . . . ?
C5 C6 C7 N4 1(2) . . . . ?
C5 C6 C7 C8 179.0(15) . . . . ?
N4 C7 C8 N5 -9.4(19) . . . . ?
C6 C7 C8 N5 172.7(15) . . . . ?
N4 C7 C8 C10 168.4(15) . . . . ?
C6 C7 C8 C10 -9(2) . . . . ?
Fe3 O56 C9 N7 176.2(12) . . . . ?
Fe3 O56 C9 N6 -1(2) . . . . ?
Fe2 O42 C12 N8 -179.8(17) . . . . ?
Fe2 O42 C12 N9 0(2) . . . . ?
N10 C13 C14 N11 -3(2) . . . . ?
C21 C13 C14 N11 -180.0(15) . . . . ?
N10 C13 C14 C15 178.7(16) . . . . ?
C21 C13 C14 C15 1(3) . . . . ?
N11 C14 C15 C16 1(3) . . . . ?
C13 C14 C15 C16 180.0(17) . . . . ?
C14 C15 C16 C17 -1(3) . . . . ?
C15 C16 C17 C18 0(3) . . . . ?
C16 C17 C18 N11 2(3) . . . . ?
C16 C17 C18 C19 -179.1(17) . . . . ?
C17 C18 C19 N12 -165.9(17) . . . . ?
N11 C18 C19 N12 13(2) . . . . ?
C17 C18 C19 C22 13(3) . . . . ?
N11 C18 C19 C22 -168.0(15) . . . . ?
Fe2 O54 C20 N14 168.5(12) . . . . ?
Fe2 O54 C20 N13 -13.2(18) . . . . ?
Fe1 O22 C23 N15 -171.5(14) . . . . ?
Fe1 O22 C23 N16 6(2) . . . . ?
N17 C24 C25 N18 14.8(19) . . . . ?
C33 C24 C25 N18 -165.5(14) . . . . ?
N17 C24 C25 C26 -167.7(15) . . . . ?
C33 C24 C25 C26 12(2) . . . . ?
N18 C25 C26 C27 3(3) . . . . ?
C24 C25 C26 C27 -174.7(15) . . . . ?
C25 C26 C27 C28 -1(3) . . . . ?
C26 C27 C28 C29 -2(2) . . . . ?
C27 C28 C29 N18 2(2) . . . . ?
C27 C28 C29 C30 178.9(15) . . . . ?
N18 C29 C30 N19 -19.7(19) . . . . ?
C28 C29 C30 N19 163.6(14) . . . . ?
N18 C29 C30 C32 157.4(14) . . . . ?
C28 C29 C30 C32 -19(2) . . . . ?
Fe1 O19 C31 N21 -174.3(12) . . . . ?
Fe1 O19 C31 N20 3(2) . . . . ?
Fe4 O77 C34 N22 175.5(14) . . . . ?
Fe4 O77 C34 N23 -8(2) . . . . ?
W3 O62 B1 O24 -179.6(6) . . . . ?
W1 O62 B1 O24 61.3(13) . . . . ?
W9 O62 B1 O24 -57.4(13) . . . . ?
W3 O62 B1 O85 59.4(12) . . . . ?
W1 O62 B1 O85 -59.7(12) . . . . ?
W9 O62 B1 O85 -178.4(6) . . . . ?
W3 O62 B1 O59 -60.1(12) . . . . ?
W1 O62 B1 O59 -179.2(7) . . . . ?
W9 O62 B1 O59 62.1(12) . . . . ?
W6 O24 B1 O62 -57.9(13) . . . . ?
W15 O24 B1 O62 179.7(6) . . . . ?
W14 O24 B1 O62 60.2(12) . . . . ?
W6 O24 B1 O85 63.9(12) . . . . ?
W15 O24 B1 O85 -58.4(12) . . . . ?
W14 O24 B1 O85 -178.0(6) . . . . ?
W6 O24 B1 O59 -177.2(7) . . . . ?
W15 O24 B1 O59 60.5(13) . . . . ?
W14 O24 B1 O59 -59.1(12) . . . . ?
W16 O85 B1 O62 -56.3(12) . . . . ?
W20 O85 B1 O62 -179.8(7) . . . . ?
W12 O85 B1 O62 61.7(12) . . . . ?
W16 O85 B1 O24 -178.4(6) . . . . ?
W20 O85 B1 O24 58.1(12) . . . . ?
W12 O85 B1 O24 -60.5(12) . . . . ?
W16 O85 B1 O59 62.8(12) . . . . ?
W20 O85 B1 O59 -60.7(12) . . . . ?
W12 O85 B1 O59 -179.2(7) . . . . ?
W2 O59 B1 O62 -58.0(13) . . . . ?
W13 O59 B1 O62 179.5(7) . . . . ?
W5 O59 B1 O62 63.6(12) . . . . ?
W2 O59 B1 O24 62.9(13) . . . . ?
W13 O59 B1 O24 -59.6(13) . . . . ?
W5 O59 B1 O24 -175.5(7) . . . . ?
W2 O59 B1 O85 -178.4(7) . . . . ?
W13 O59 B1 O85 59.2(12) . . . . ?
W5 O59 B1 O85 -56.7(12) . . . . ?
W22 O83 B2 O66 60.6(13) . . . . ?
W23 O83 B2 O66 -60.4(13) . . . . ?
W17 O83 B2 O66 -179.8(7) . . . . ?
W22 O83 B2 O86 -178.5(7) . . . . ?
W23 O83 B2 O86 60.5(13) . . . . ?
W17 O83 B2 O86 -58.8(13) . . . . ?
W22 O83 B2 O82 -60.5(13) . . . . ?
W23 O83 B2 O82 178.6(7) . . . . ?
W17 O83 B2 O82 59.2(13) . . . . ?
W8 O66 B2 O83 179.5(7) . . . . ?
W24 O66 B2 O83 -58.4(13) . . . . ?
W21 O66 B2 O83 58.0(13) . . . . ?
W8 O66 B2 O86 58.2(13) . . . . ?
W24 O66 B2 O86 -179.8(7) . . . . ?
W21 O66 B2 O86 -63.3(13) . . . . ?
W8 O66 B2 O82 -59.5(13) . . . . ?
W24 O66 B2 O82 62.6(13) . . . . ?
W21 O66 B2 O82 179.0(7) . . . . ?
W10 O86 B2 O83 179.5(7) . . . . ?
W18 O86 B2 O83 -60.8(13) . . . . ?
W7 O86 B2 O83 57.8(13) . . . . ?
W10 O86 B2 O66 -58.6(13) . . . . ?
W18 O86 B2 O66 61.2(13) . . . . ?
W7 O86 B2 O66 179.7(7) . . . . ?
W10 O86 B2 O82 60.3(13) . . . . ?
W18 O86 B2 O82 -180.0(7) . . . . ?
W7 O86 B2 O82 -61.4(13) . . . . ?
W11 O82 B2 O83 -57.5(13) . . . . ?
W4 O82 B2 O83 -179.2(8) . . . . ?
W19 O82 B2 O83 61.6(13) . . . . ?
W11 O82 B2 O66 -179.4(7) . . . . ?
W4 O82 B2 O66 58.9(13) . . . . ?
W19 O82 B2 O66 -60.3(13) . . . . ?
W11 O82 B2 O86 62.0(13) . . . . ?
W4 O82 B2 O86 -59.7(13) . . . . ?
W19 O82 B2 O86 -179.0(7) . . . . ?
N24 C35 C36 N25 6(2) . . . . ?
C43 C35 C36 N25 -175.2(15) . . . . ?
N24 C35 C36 C37 -173.3(16) . . . . ?
C43 C35 C36 C37 5(2) . . . . ?
N25 C36 C37 C38 -1(2) . . . . ?
C35 C36 C37 C38 178.8(14) . . . . ?
C36 C37 C38 C39 3(2) . . . . ?
C37 C38 C39 C40 -4(2) . . . . ?
C38 C39 C40 N25 3(2) . . . . ?
C38 C39 C40 C41 -174.1(15) . . . . ?
N25 C40 C41 N26 -2(2) . . . . ?
C39 C40 C41 N26 175.1(17) . . . . ?
N25 C40 C41 C42 178.9(15) . . . . ?
C39 C40 C41 C42 -4(3) . . . . ?
Fe4 O75 C44 N27 -2(2) . . . . ?
Fe4 O75 C44 N28 175.1(15) . . . . ?
O31 C1 N2 N3 14(2) . . . . ?
N1 C1 N2 N3 -170.2(13) . . . . ?
C3 C2 N3 N2 -176.1(14) . . . . ?
C11 C2 N3 N2 3(3) . . . . ?
C3 C2 N3 Fe3 3(2) . . . . ?
C11 C2 N3 Fe3 -178.7(15) . . . . ?
C1 N2 N3 C2 -179.6(15) . . . . ?
C1 N2 N3 Fe3 1.8(17) . . . . ?
C6 C7 N4 C3 2(2) . . . . ?
C8 C7 N4 C3 -175.7(13) . . . . ?
C6 C7 N4 Fe3 -173.3(11) . . . . ?
C8 C7 N4 Fe3 8.7(16) . . . . ?
C4 C3 N4 C7 -1(2) . . . . ?
C2 C3 N4 C7 179.6(13) . . . . ?
C4 C3 N4 Fe3 174.8(12) . . . . ?
C2 C3 N4 Fe3 -4.8(17) . . . . ?
C7 C8 N5 N6 -179.1(12) . . . . ?
C10 C8 N5 N6 3(2) . . . . ?
C7 C8 N5 Fe3 6.1(18) . . . . ?
C10 C8 N5 Fe3 -171.6(13) . . . . ?
C8 N5 N6 C9 -179.3(14) . . . . ?
Fe3 N5 N6 C9 -4.2(15) . . . . ?
O56 C9 N6 N5 4(2) . . . . ?
N7 C9 N6 N5 -174.1(13) . . . . ?
O42 C12 N9 N10 -1(2) . . . . ?
N8 C12 N9 N10 179.6(18) . . . . ?
C14 C13 N10 N9 178.3(14) . . . . ?
C21 C13 N10 N9 -4(2) . . . . ?
C14 C13 N10 Fe2 -4(2) . . . . ?
C21 C13 N10 Fe2 173.4(12) . . . . ?
C12 N9 N10 C13 178.5(16) . . . . ?
C12 N9 N10 Fe2 0.6(18) . . . . ?
C15 C14 N11 C18 0(2) . . . . ?
C13 C14 N11 C18 -178.4(15) . . . . ?
C15 C14 N11 Fe2 -173.3(12) . . . . ?
C13 C14 N11 Fe2 8.0(19) . . . . ?
C17 C18 N11 C14 -2(2) . . . . ?
C19 C18 N11 C14 178.9(14) . . . . ?
C17 C18 N11 Fe2 171.7(12) . . . . ?
C19 C18 N11 Fe2 -7.4(18) . . . . ?
C18 C19 N12 N13 177.9(12) . . . . ?
C22 C19 N12 N13 -1(2) . . . . ?
C18 C19 N12 Fe2 -14.1(19) . . . . ?
C22 C19 N12 Fe2 167.2(13) . . . . ?
C19 N12 N13 C20 172.5(13) . . . . ?
Fe2 N12 N13 C20 3.5(16) . . . . ?
O54 C20 N13 N12 6(2) . . . . ?
N14 C20 N13 N12 -175.2(13) . . . . ?
O22 C23 N16 N17 -9(2) . . . . ?
N15 C23 N16 N17 169.3(15) . . . . ?
C25 C24 N17 N16 176.0(13) . . . . ?
C33 C24 N17 N16 -4(2) . . . . ?
C25 C24 N17 Fe1 -8.5(18) . . . . ?
C33 C24 N17 Fe1 171.9(13) . . . . ?
C23 N16 N17 C24 -177.6(14) . . . . ?
C23 N16 N17 Fe1 6.6(17) . . . . ?
C30 C29 N18 C25 -177.4(13) . . . . ?
C28 C29 N18 C25 0(2) . . . . ?
C30 C29 N18 Fe1 13.5(17) . . . . ?
C28 C29 N18 Fe1 -169.6(11) . . . . ?
C26 C25 N18 C29 -2(2) . . . . ?
C24 C25 N18 C29 175.7(13) . . . . ?
C26 C25 N18 Fe1 167.1(12) . . . . ?
C24 C25 N18 Fe1 -15.3(17) . . . . ?
C29 C30 N19 N20 177.9(13) . . . . ?
C32 C30 N19 N20 1(2) . . . . ?
C29 C30 N19 Fe1 17.4(18) . . . . ?
C32 C30 N19 Fe1 -159.4(12) . . . . ?
C30 N19 N20 C31 -172.7(14) . . . . ?
Fe1 N19 N20 C31 -11.2(16) . . . . ?
O19 C31 N20 N19 5(2) . . . . ?
N21 C31 N20 N19 -176.7(14) . . . . ?
O77 C34 N23 N24 0(3) . . . . ?
N22 C34 N23 N24 176.0(17) . . . . ?
C36 C35 N24 N23 179.2(14) . . . . ?
C43 C35 N24 N23 1(3) . . . . ?
C36 C35 N24 Fe4 -5(2) . . . . ?
C43 C35 N24 Fe4 177.0(13) . . . . ?
C34 N23 N24 C35 -175.2(17) . . . . ?
C34 N23 N24 Fe4 8.3(19) . . . . ?
C37 C36 N25 C40 -1(2) . . . . ?
C35 C36 N25 C40 179.8(14) . . . . ?
C37 C36 N25 Fe4 174.0(12) . . . . ?
C35 C36 N25 Fe4 -5.5(17) . . . . ?
C39 C40 N25 C36 0(2) . . . . ?
C41 C40 N25 C36 176.8(14) . . . . ?
C39 C40 N25 Fe4 -175.2(12) . . . . ?
C41 C40 N25 Fe4 1.9(19) . . . . ?
C42 C41 N26 N27 6(3) . . . . ?
C40 C41 N26 N27 -173.3(14) . . . . ?
C42 C41 N26 Fe4 -179.8(14) . . . . ?
C40 C41 N26 Fe4 1(2) . . . . ?
O75 C44 N27 N26 5(3) . . . . ?
N28 C44 N27 N26 -172.7(17) . . . . ?
C41 N26 N27 C44 170.1(17) . . . . ?
Fe4 N26 N27 C44 -4.8(18) . . . . ?
C1A N2A N3A C2A -179(3) . . . . ?
C1A N2A N3A Fe5 -10(4) . . . . ?
C8A N5A N6A C9A 178(4) . . . . ?
Fe5 N5A N6A C9A 8(4) . . . . ?
Fe5 O1A C1A N1A -180(3) . . . . ?
Fe5 O1A C1A N2A -13(6) . . . . ?
N3A N2A C1A O1A 16(6) . . . . ?
N3A N2A C1A N1A -179(4) . . . . ?
N2A N3A C2A C3A 173(4) . . . . ?
Fe5 N3A C2A C3A 4(5) . . . . ?
N2A N3A C2A C11A -4(5) . . . . ?
Fe5 N3A C2A C11A -174(2) . . . . ?
N3A C2A C3A N4A -3(6) . . . . ?
C11A C2A C3A N4A 173(4) . . . . ?
N3A C2A C3A C4A -176(3) . . . . ?
C11A C2A C3A C4A 0(8) . . . . ?
C7A N4A C3A C2A 179(4) . . . . ?
Fe5 N4A C3A C2A 2(6) . . . . ?
C7A N4A C3A C4A -10(8) . . . . ?
Fe5 N4A C3A C4A 173(3) . . . . ?
C2A C3A C4A C5A -180(4) . . . . ?
N4A C3A C4A C5A 8(6) . . . . ?
C3A C4A C5A C6A -8(7) . . . . ?
C4A C5A C6A C7A 9(8) . . . . ?
C3A N4A C7A C8A 173(4) . . . . ?
Fe5 N4A C7A C8A -10(5) . . . . ?
C3A N4A C7A C6A 8(6) . . . . ?
Fe5 N4A C7A C6A -175(2) . . . . ?
C5A C6A C7A C8A -166(5) . . . . ?
C5A C6A C7A N4A -6(6) . . . . ?
N6A N5A C8A C7A 179(4) . . . . ?
Fe5 N5A C8A C7A -11(6) . . . . ?
N6A N5A C8A C10A 4(6) . . . . ?
Fe5 N5A C8A C10A 173(2) . . . . ?
N4A C7A C8A N5A 14(7) . . . . ?
C6A C7A C8A N5A 173(5) . . . . ?
N4A C7A C8A C10A -171(3) . . . . ?
C6A C7A C8A C10A -11(9) . . . . ?
Fe5 O2A C9A N7A 173(3) . . . . ?
Fe5 O2A C9A N6A -6(5) . . . . ?
N5A N6A C9A O2A -2(5) . . . . ?
N5A N6A C9A N7A 179(3) . . . . ?
